data_7005388
loop_
_publ_author_name
'Poorters, Laurent'
'Armspach, Dominique'
'Matt, Dominique'
'Toupet, Lo\"ic'

_publ_section_title
;
 alpha-TEPHOS: a cyclodextrin-derived tetraphosphine for multiple metal
 binding.
;
_journal_issue 29
_journal_name_full 'Dalton transactions (Cambridge, England : 2003)'
_journal_page_first 3195
_journal_page_last 3202
_journal_paper_doi 10.1039/b701684k
_journal_year 2007
_chemical_formula_sum 'C103.5 H129.5 Au4 Cl15 O26 P4'
_chemical_formula_weight 3233.07
_chemical_name_systematic
;
?
;
_space_group_IT_number 19
_symmetry_cell_setting orthorhombic
_symmetry_space_group_name_Hall 'P 2ac 2ab'
_symmetry_space_group_name_H-M 'P 21 21 21'
_atom_sites_solution_hydrogens geom
_atom_sites_solution_primary direct
_atom_sites_solution_secondary difmap
_audit_creation_method SHELXL-97
_audit_update_record
;
2007-03-20 # Formatted by publCIF
;
_cell_angle_alpha 90.00
_cell_angle_beta 90.00
_cell_angle_gamma 90.00
_cell_formula_units_Z 4
_cell_length_a 16.3589(5)
_cell_length_b 20.2605(6)
_cell_length_c 38.6210(10)
_cell_measurement_temperature 100(1)
_cell_volume 12800.5(6)
_computing_cell_refinement 'Bruker AXS, 2003'
_computing_data_collection 'Bruker AXS, 2003'
_computing_data_reduction 'Bruker AXS, 2003'
_computing_molecular_graphics 'PLATON_(Spek, 1998)'
_computing_publication_material 'SHELXL-97 (Sheldrick, 1997)'
_computing_structure_refinement 'SHELXL-97 (Sheldrick, 1997)'
_computing_structure_solution 'SIR-97_(Altomare & al., 1998)'
_diffrn_ambient_temperature 293(2)
_diffrn_detector_area_resol_mean 19.24
_diffrn_measured_fraction_theta_full 0.994
_diffrn_measured_fraction_theta_max 0.994
_diffrn_measurement_device_type 'X8-APEX II, Bruker AXS'
_diffrn_measurement_method 'Area detector scans (see text)'
_diffrn_radiation_monochromator graphite
_diffrn_radiation_source 'fine-focus sealed tube'
_diffrn_radiation_type MoK\a
_diffrn_radiation_wavelength 0.71073
_diffrn_reflns_av_R_equivalents 0.0789
_diffrn_reflns_av_sigmaI/netI 0.0808
_diffrn_reflns_limit_h_max 16
_diffrn_reflns_limit_h_min -20
_diffrn_reflns_limit_k_max 24
_diffrn_reflns_limit_k_min -24
_diffrn_reflns_limit_l_max 47
_diffrn_reflns_limit_l_min -47
_diffrn_reflns_number 108302
_diffrn_reflns_theta_full 26.00
_diffrn_reflns_theta_max 26.00
_diffrn_reflns_theta_min 1.05
_exptl_absorpt_coefficient_mu 4.997
_exptl_absorpt_correction_type none
_exptl_crystal_colour colourless
_exptl_crystal_density_diffrn 1.678
_exptl_crystal_density_method 'not measured'
_exptl_crystal_description block
_exptl_crystal_F_000 6358
_exptl_crystal_size_max 0.32
_exptl_crystal_size_mid 0.28
_exptl_crystal_size_min 0.20
_refine_diff_density_max 5.881
_refine_diff_density_min -2.321
_refine_diff_density_rms 0.291
_refine_ls_abs_structure_details 'Flack H D (1983), Acta Cryst. A39, 876-881'
_refine_ls_abs_structure_Flack 0.101(11)
_refine_ls_extinction_method none
_refine_ls_goodness_of_fit_ref 1.148
_refine_ls_hydrogen_treatment constr
_refine_ls_matrix_type full
_refine_ls_number_parameters 1387
_refine_ls_number_reflns 24980
_refine_ls_number_restraints 0
_refine_ls_restrained_S_all 1.148
_refine_ls_R_factor_all 0.1224
_refine_ls_R_factor_gt 0.0947
_refine_ls_shift/su_max 1.534
_refine_ls_shift/su_mean 0.009
_refine_ls_structure_factor_coef Fsqd
_refine_ls_weighting_details 'calc w=1/[\s^2^(Fo^2^)+(0.0332P)^2^+569.6259P] where P=(Fo^2^+2Fc^2^)/3'
_refine_ls_weighting_scheme calc
_refine_ls_wR_factor_gt 0.2089
_refine_ls_wR_factor_ref 0.2270
_reflns_number_gt 19862
_reflns_number_total 24980
_reflns_threshold_expression >2sigma(I)
_cod_data_source_file b701684k.txt
_cod_data_source_block lp43
_cod_depositor_comments
;
The following automatic conversions were performed:
'_symmetry_cell_setting' value 'Orthorhombic' changed to 'orthorhombic'
according to '/home/saulius/struct/CIF-dictionaries/cif_core.dic'
dictionary named 'cif_core.dic' version 2.4.1 from 2010-06-29.

Automatic conversion script
Id: cif_fix_enum 1527 2010-12-29 10:47:43Z saulius 
;
_cod_original_sg_symbol_H-M P212121
_cod_original_formula_sum 'C103.50 H129.50 Au4 Cl15 O26 P4'
_cod_database_code 7005388

loop_
_symmetry_equiv_pos_as_xyz
'x, y, z'
'-x+1/2, -y, z+1/2'
'x+1/2, -y+1/2, -z'
'-x, y+1/2, -z+1/2'

loop_
_atom_site_label
_atom_site_type_symbol
_atom_site_fract_x
_atom_site_fract_y
_atom_site_fract_z
_atom_site_U_iso_or_equiv
_atom_site_adp_type
_atom_site_occupancy
_atom_site_symmetry_multiplicity
_atom_site_calc_flag
_atom_site_refinement_flags
_atom_site_disorder_assembly
_atom_site_disorder_group
Cl11 Cl 0.8558(3) 0.2102(3) 0.93600(16) 0.0440(14) Uani 1 1 d . . .
Cl12 Cl 0.7529(6) 0.1024(4) 0.9047(2) 0.081(3) Uani 1 1 d . . .
Cl13 Cl 0.6987(5) 0.1558(3) 0.97948(17) 0.0599(17) Uani 1 1 d . . .
Cl14 Cl 0.6901(6) 0.2893(4) 0.9474(2) 0.090(3) Uani 1 1 d . . .
C201 C 0.7615(15) 0.1928(17) 0.9176(7) 0.060(8) Uani 1 1 d . . .
H201 H 0.7513 0.2215 0.8976 0.072 Uiso 1 1 calc R . .
C202 C 0.6945(16) 0.1896(10) 0.9381(7) 0.056(8) Uani 1 1 d . . .
H202 H 0.6464 0.1744 0.9253 0.068 Uiso 1 1 calc R . .
Cl15 Cl 0.6966(7) 0.4580(6) 0.9478(4) 0.097(4) Uani 0.75 1 d P . .
Cl16 Cl 0.5962(6) 0.5738(4) 0.9533(3) 0.064(3) Uani 0.75 1 d P . .
Cl17 Cl 0.7018(15) 0.5568(7) 0.8831(6) 0.184(11) Uani 0.75 1 d P . .
Cl18 Cl 0.5282(12) 0.5354(8) 0.8759(4) 0.125(6) Uani 0.75 1 d P . .
C203 C 0.630(5) 0.5056(16) 0.8979(16) 0.17(4) Uani 0.75 1 d P . .
H203 H 0.6425 0.4612 0.8893 0.200 Uiso 0.75 1 calc PR . .
C204 C 0.610(2) 0.5008(15) 0.9322(15) 0.079(16) Uani 0.75 1 d P . .
H204 H 0.5608 0.4732 0.9348 0.095 Uiso 0.75 1 calc PR . .
Cl19 Cl 0.6935(6) 0.7446(4) 0.6984(3) 0.104(4) Uani 1 1 d . . .
Cl20 Cl 0.7025(7) 0.8507(5) 0.7554(3) 0.102(3) Uani 1 1 d . . .
Cl21 Cl 0.6922(5) 0.8923(3) 0.6737(2) 0.0614(18) Uani 1 1 d . . .
Cl22 Cl 0.5459(5) 0.9138(5) 0.7191(4) 0.109(4) Uani 1 1 d . . .
C205 C 0.632(3) 0.813(3) 0.7248(12) 0.15(2) Uani 1 1 d . . .
H205 H 0.5823 0.7966 0.7356 0.174 Uiso 1 1 calc R . .
C206 C 0.618(2) 0.853(2) 0.6966(10) 0.107(17) Uani 1 1 d . . .
H206 H 0.5851 0.8270 0.6801 0.129 Uiso 1 1 calc R . .
Au1 Au 0.82049(5) -0.03267(4) 0.84570(3) 0.0352(2) Uani 1 1 d . . .
Au2 Au 0.80194(6) 0.30495(4) 0.73316(2) 0.0344(2) Uani 1 1 d . . .
Au3 Au 0.29776(5) 0.01542(4) 0.84664(2) 0.03272(19) Uani 1 1 d . . .
Au4 Au 0.70180(6) -0.20940(4) 1.02113(3) 0.0396(2) Uani 1 1 d . . .
P1 P 0.9478(3) -0.0275(2) 0.82581(13) 0.0205(10) Uani 1 1 d . . .
P2 P 0.8519(3) 0.2027(2) 0.74051(13) 0.0254(11) Uani 1 1 d . . .
P3 P 0.3756(3) -0.0597(3) 0.87352(16) 0.0298(12) Uani 1 1 d . . .
P4 P 0.6857(3) -0.2052(2) 0.96350(15) 0.0279(11) Uani 1 1 d . . .
Cl1 Cl 0.6881(4) -0.0419(3) 0.8654(2) 0.0617(18) Uani 1 1 d . . .
Cl2 Cl 0.7527(4) 0.4108(3) 0.72808(18) 0.0480(15) Uani 1 1 d . . .
Cl3 Cl 0.2212(3) 0.0952(3) 0.81932(16) 0.0406(13) Uani 1 1 d . . .
Cl4 Cl 0.7235(4) -0.2075(3) 1.07973(17) 0.0498(15) Uani 1 1 d . . .
O1 O 0.9803(7) 0.0486(6) 0.9461(3) 0.018(3) Uani 1 1 d . . .
O2 O 1.1343(7) 0.1015(6) 0.9652(4) 0.025(3) Uani 1 1 d . . .
O3 O 1.1247(7) 0.2062(6) 0.9136(3) 0.021(3) Uani 1 1 d . . .
O5 O 1.0398(8) 0.0190(6) 0.8933(3) 0.025(3) Uani 1 1 d . . .
O11 O 0.9916(8) 0.1904(6) 0.8669(3) 0.021(3) Uani 1 1 d . . .
O12 O 1.0322(8) 0.3275(6) 0.8630(4) 0.028(3) Uani 1 1 d . . .
O13 O 0.8738(8) 0.3702(6) 0.8473(4) 0.030(3) Uani 1 1 d . . .
O15 O 0.9576(7) 0.1932(6) 0.8083(3) 0.020(3) Uani 1 1 d . . .
O21 O 0.7584(7) 0.2655(6) 0.8370(3) 0.020(3) Uani 1 1 d . . .
O22 O 0.6564(10) 0.3749(7) 0.8438(4) 0.043(4) Uani 1 1 d . . .
O23 O 0.5057(8) 0.3148(7) 0.8647(4) 0.032(3) Uani 1 1 d . . .
O25 O 0.6585(7) 0.2116(7) 0.8030(3) 0.025(3) Uani 1 1 d . . .
O26 O 0.6690(14) 0.0770(10) 0.7998(7) 0.083(7) Uani 1 1 d . . .
O31 O 0.5273(8) 0.1769(6) 0.8787(4) 0.026(3) Uani 1 1 d . . .
O32 O 0.3972(7) 0.2247(5) 0.9218(4) 0.029(4) Uani 1 1 d . . .
O33 O 0.4068(8) 0.1254(7) 0.9721(5) 0.036(4) Uani 1 1 d . . .
O35 O 0.4540(8) 0.0795(7) 0.8699(4) 0.030(3) Uani 1 1 d . . .
O41 O 0.5250(7) 0.0281(6) 0.9551(4) 0.026(3) Uani 1 1 d . . .
O42 O 0.4789(8) 0.0223(7) 1.0272(5) 0.037(4) Uani 1 1 d . . .
O43 O 0.6371(9) -0.0046(7) 1.0526(4) 0.036(4) Uani 1 1 d . . .
O45 O 0.5655(8) -0.0837(6) 0.9591(4) 0.025(3) Uani 1 1 d . . .
O51 O 0.7539(7) -0.0152(6) 0.9964(4) 0.023(3) Uani 1 1 d . . .
O52 O 0.8367(9) 0.0447(5) 1.0527(4) 0.029(3) Uani 1 1 d . . .
O53 O 0.9800(8) 0.0841(7) 1.0188(4) 0.028(3) Uani 1 1 d . . .
O55 O 0.8654(8) -0.0873(6) 0.9879(4) 0.026(3) Uani 1 1 d . . .
O56 O 1.0112(8) -0.1250(6) 0.9564(4) 0.025(3) Uani 1 1 d . . .
C1 C 1.0541(10) 0.0335(8) 0.9271(5) 0.017(4) Uani 1 1 d . . .
H1 H 1.0806 -0.0045 0.9380 0.020 Uiso 1 1 calc R . .
C2 C 1.1115(10) 0.0941(9) 0.9305(5) 0.019(4) Uani 1 1 d . . .
H2 H 1.1612 0.0845 0.9172 0.023 Uiso 1 1 calc R . .
C3 C 1.0715(11) 0.1514(7) 0.9141(5) 0.018(4) Uani 1 1 d . . .
H3 H 1.0227 0.1629 0.9275 0.021 Uiso 1 1 calc R . .
C4 C 1.0469(10) 0.1381(7) 0.8776(5) 0.017(4) Uani 1 1 d . . .
H4 H 1.0954 0.1382 0.8628 0.021 Uiso 1 1 calc R . .
C5 C 1.0009(11) 0.0714(8) 0.8736(5) 0.016(4) Uani 1 1 d . . .
H5 H 0.9440 0.0764 0.8811 0.020 Uiso 1 1 calc R . .
C6 C 1.0035(11) 0.0481(8) 0.8352(5) 0.022(4) Uani 1 1 d . . .
H6A H 1.0602 0.0418 0.8286 0.026 Uiso 1 1 calc R . .
H6B H 0.9815 0.0831 0.8208 0.026 Uiso 1 1 calc R . .
C7 C 1.2203(11) 0.1155(10) 0.9700(6) 0.029(5) Uani 1 1 d . . .
H7A H 1.2318 0.1200 0.9943 0.043 Uiso 1 1 calc R . .
H7B H 1.2340 0.1558 0.9583 0.043 Uiso 1 1 calc R . .
H7C H 1.2522 0.0800 0.9606 0.043 Uiso 1 1 calc R . .
C8 C 1.1055(13) 0.2575(9) 0.9375(6) 0.031(5) Uani 1 1 d . . .
H8A H 1.1446 0.2926 0.9352 0.047 Uiso 1 1 calc R . .
H8B H 1.1072 0.2404 0.9606 0.047 Uiso 1 1 calc R . .
H8C H 1.0517 0.2741 0.9327 0.047 Uiso 1 1 calc R . .
C11 C 1.0056(12) 0.2217(9) 0.8355(4) 0.019(4) Uani 1 1 d . . .
H11 H 1.0635 0.2163 0.8296 0.023 Uiso 1 1 calc R . .
C12 C 0.9884(12) 0.2931(8) 0.8385(5) 0.021(4) Uani 1 1 d . . .
H12 H 0.9971 0.3137 0.8159 0.025 Uiso 1 1 calc R . .
C13 C 0.8942(11) 0.3008(9) 0.8488(6) 0.027(4) Uani 1 1 d . . .
H13 H 0.8844 0.2833 0.8721 0.032 Uiso 1 1 calc R . .
C14 C 0.8422(12) 0.2661(8) 0.8230(5) 0.020(4) Uani 1 1 d . . .
H14 H 0.8424 0.2916 0.8015 0.024 Uiso 1 1 calc R . .
C15 C 0.8696(11) 0.1950(9) 0.8148(5) 0.024(4) Uani 1 1 d . . .
H15 H 0.8567 0.1664 0.8346 0.028 Uiso 1 1 calc R . .
C16 C 0.8329(12) 0.1667(8) 0.7830(5) 0.022(4) Uani 1 1 d . . .
H16A H 0.7742 0.1665 0.7863 0.026 Uiso 1 1 calc R . .
H16B H 0.8501 0.1210 0.7818 0.026 Uiso 1 1 calc R . .
C17 C 1.1149(12) 0.3328(9) 0.8546(6) 0.031(5) Uani 1 1 d . . .
H17A H 1.1429 0.3566 0.8725 0.046 Uiso 1 1 calc R . .
H17B H 1.1206 0.3559 0.8330 0.046 Uiso 1 1 calc R . .
H17C H 1.1381 0.2894 0.8524 0.046 Uiso 1 1 calc R . .
C18 C 0.8638(17) 0.4001(13) 0.8792(7) 0.048(6) Uani 1 1 d . . .
H18A H 0.8501 0.4458 0.8760 0.072 Uiso 1 1 calc R . .
H18B H 0.9137 0.3968 0.8922 0.072 Uiso 1 1 calc R . .
H18C H 0.8206 0.3785 0.8917 0.072 Uiso 1 1 calc R . .
C21 C 0.6919(13) 0.2748(12) 0.8132(5) 0.037(5) Uani 1 1 d . . .
H21 H 0.7119 0.2980 0.7926 0.045 Uiso 1 1 calc R . .
C22 C 0.6272(13) 0.3143(10) 0.8296(6) 0.034(5) Uani 1 1 d . . .
H22 H 0.5881 0.3258 0.8114 0.040 Uiso 1 1 calc R . .
C23 C 0.5804(11) 0.2812(10) 0.8571(6) 0.028(5) Uani 1 1 d . . .
H23 H 0.6138 0.2805 0.8782 0.034 Uiso 1 1 calc R . .
C24 C 0.5564(11) 0.2112(10) 0.8484(5) 0.023(4) Uani 1 1 d . . .
H24 H 0.5108 0.2135 0.8320 0.027 Uiso 1 1 calc R . .
C25 C 0.6278(12) 0.1763(10) 0.8300(6) 0.032(5) Uani 1 1 d . . .
H25 H 0.6716 0.1689 0.8468 0.039 Uiso 1 1 calc R . .
C26 C 0.6008(14) 0.1088(11) 0.8153(7) 0.044(6) Uani 1 1 d . . .
H26A H 0.5791 0.0815 0.8338 0.053 Uiso 1 1 calc R . .
H26B H 0.5581 0.1152 0.7982 0.053 Uiso 1 1 calc R . .
C27 C 0.6897(16) 0.4176(10) 0.8192(7) 0.049(6) Uani 1 1 d . . .
H27A H 0.7086 0.4570 0.8304 0.073 Uiso 1 1 calc R . .
H27B H 0.6486 0.4289 0.8024 0.073 Uiso 1 1 calc R . .
H27C H 0.7346 0.3964 0.8077 0.073 Uiso 1 1 calc R . .
C28 C 0.5006(19) 0.3527(18) 0.8946(8) 0.074(10) Uani 1 1 d . . .
H28A H 0.4472 0.3722 0.8962 0.111 Uiso 1 1 calc R . .
H28B H 0.5412 0.3869 0.8939 0.111 Uiso 1 1 calc R . .
H28C H 0.5098 0.3251 0.9144 0.111 Uiso 1 1 calc R . .
C29 C 0.648(3) 0.0179(16) 0.7816(13) 0.120(17) Uani 1 1 d . . .
H29A H 0.6958 -0.0008 0.7713 0.180 Uiso 1 1 calc R . .
H29B H 0.6087 0.0281 0.7638 0.180 Uiso 1 1 calc R . .
H29C H 0.6242 -0.0132 0.7975 0.180 Uiso 1 1 calc R . .
C31 C 0.4486(12) 0.1488(8) 0.8771(6) 0.026(5) Uani 1 1 d . . .
H31 H 0.4172 0.1705 0.8588 0.031 Uiso 1 1 calc R . .
C32 C 0.4043(12) 0.1583(8) 0.9120(7) 0.033(6) Uani 1 1 d . . .
H32 H 0.3495 0.1391 0.9103 0.040 Uiso 1 1 calc R . .
C33 C 0.4511(12) 0.1232(9) 0.9409(7) 0.037(6) Uani 1 1 d . . .
H33 H 0.5040 0.1450 0.9443 0.045 Uiso 1 1 calc R . .
C34 C 0.4649(12) 0.0527(9) 0.9313(6) 0.029(5) Uani 1 1 d . . .
H34 H 0.4138 0.0284 0.9350 0.035 Uiso 1 1 calc R . .
C35 C 0.4946(11) 0.0393(9) 0.8943(6) 0.027(4) Uani 1 1 d . . .
H35 H 0.5532 0.0491 0.8932 0.032 Uiso 1 1 calc R . .
C36 C 0.4813(11) -0.0315(8) 0.8812(6) 0.030(5) Uani 1 1 d . . .
H36A H 0.5061 -0.0613 0.8978 0.036 Uiso 1 1 calc R . .
H36B H 0.5112 -0.0362 0.8596 0.036 Uiso 1 1 calc R . .
C37 C 0.3343(15) 0.2577(12) 0.9037(9) 0.059(8) Uani 1 1 d . . .
H37A H 0.3320 0.3029 0.9111 0.089 Uiso 1 1 calc R . .
H37B H 0.2829 0.2367 0.9085 0.089 Uiso 1 1 calc R . .
H37C H 0.3451 0.2560 0.8793 0.089 Uiso 1 1 calc R . .
C38 C 0.4367(17) 0.1672(11) 0.9992(8) 0.055(8) Uani 1 1 d . . .
H38A H 0.4007 0.1645 1.0188 0.082 Uiso 1 1 calc R . .
H38B H 0.4389 0.2120 0.9911 0.082 Uiso 1 1 calc R . .
H38C H 0.4905 0.1531 1.0059 0.082 Uiso 1 1 calc R . .
C41 C 0.5132(11) -0.0342(9) 0.9711(7) 0.033(5) Uani 1 1 d . . .
H41 H 0.4564 -0.0482 0.9679 0.040 Uiso 1 1 calc R . .
C42 C 0.5296(11) -0.0234(10) 1.0102(6) 0.030(5) Uani 1 1 d . . .
H42 H 0.5215 -0.0661 1.0216 0.036 Uiso 1 1 calc R . .
C43 C 0.6169(11) -0.0023(10) 1.0175(7) 0.033(5) Uani 1 1 d . . .
H43 H 0.6246 0.0429 1.0091 0.040 Uiso 1 1 calc R . .
C44 C 0.6761(11) -0.0491(8) 0.9973(5) 0.024(4) Uani 1 1 d . . .
H44 H 0.6824 -0.0902 1.0105 0.029 Uiso 1 1 calc R . .
C45 C 0.6508(11) -0.0658(10) 0.9606(6) 0.026(4) Uani 1 1 d . . .
H45 H 0.6590 -0.0265 0.9462 0.031 Uiso 1 1 calc R . .
C46 C 0.6972(11) -0.1219(7) 0.9447(5) 0.022(4) Uani 1 1 d . . .
H46A H 0.7548 -0.1106 0.9453 0.027 Uiso 1 1 calc R . .
H46B H 0.6814 -0.1245 0.9205 0.027 Uiso 1 1 calc R . .
C47 C 0.3950(14) 0.0035(12) 1.0309(8) 0.050(7) Uani 1 1 d . . .
H47A H 0.3655 0.0381 1.0424 0.076 Uiso 1 1 calc R . .
H47B H 0.3916 -0.0362 1.0444 0.076 Uiso 1 1 calc R . .
H47C H 0.3716 -0.0040 1.0085 0.076 Uiso 1 1 calc R . .
C48 C 0.627(2) 0.0567(14) 1.0694(9) 0.072(10) Uani 1 1 d . . .
H48A H 0.6407 0.0523 1.0934 0.108 Uiso 1 1 calc R . .
H48B H 0.5706 0.0704 1.0674 0.108 Uiso 1 1 calc R . .
H48C H 0.6613 0.0891 1.0587 0.108 Uiso 1 1 calc R . .
C51 C 0.8203(11) -0.0463(8) 1.0123(5) 0.025(4) Uani 1 1 d . . .
H51 H 0.7994 -0.0747 1.0308 0.030 Uiso 1 1 calc R . .
C52 C 0.8780(12) 0.0024(8) 1.0280(5) 0.021(4) Uani 1 1 d . . .
H52 H 0.9210 -0.0220 1.0401 0.025 Uiso 1 1 calc R . .
C53 C 0.9185(11) 0.0476(8) 1.0012(5) 0.019(4) Uani 1 1 d . . .
H53 H 0.8780 0.0775 0.9910 0.022 Uiso 1 1 calc R . .
C54 C 0.9581(10) 0.0056(9) 0.9733(5) 0.020(4) Uani 1 1 d . . .
H54 H 1.0074 -0.0151 0.9828 0.024 Uiso 1 1 calc R . .
C55 C 0.9016(12) -0.0473(9) 0.9601(5) 0.023(4) Uani 1 1 d . . .
H55 H 0.8578 -0.0268 0.9465 0.028 Uiso 1 1 calc R . .
C56 C 0.9455(12) -0.0982(9) 0.9378(5) 0.024(4) Uani 1 1 d . . .
H56A H 0.9077 -0.1330 0.9313 0.029 Uiso 1 1 calc R . .
H56B H 0.9654 -0.0775 0.9168 0.029 Uiso 1 1 calc R . .
C57 C 0.8209(19) 0.0074(9) 1.0894(8) 0.080(11) Uani 1 1 d . . .
H57A H 0.7935 0.0369 1.1050 0.120 Uiso 1 1 calc R . .
H57B H 0.8723 -0.0058 1.0992 0.120 Uiso 1 1 calc R . .
H57C H 0.7875 -0.0309 1.0856 0.120 Uiso 1 1 calc R . .
C58 C 0.9776(14) 0.1515(9) 1.0133(6) 0.036(6) Uani 1 1 d . . .
H58A H 1.0210 0.1724 1.0259 0.054 Uiso 1 1 calc R . .
H58B H 0.9260 0.1686 1.0211 0.054 Uiso 1 1 calc R . .
H58C H 0.9839 0.1604 0.9890 0.054 Uiso 1 1 calc R . .
C59 C 1.0643(15) -0.1619(11) 0.9337(7) 0.041(6) Uani 1 1 d . . .
H59A H 1.1087 -0.1800 0.9469 0.061 Uiso 1 1 calc R . .
H59B H 1.0854 -0.1332 0.9161 0.061 Uiso 1 1 calc R . .
H59C H 1.0340 -0.1971 0.9231 0.061 Uiso 1 1 calc R . .
C61 C 0.9532(14) -0.0316(10) 0.7783(4) 0.029(5) Uani 1 1 d . . .
C62 C 0.8822(14) -0.0264(10) 0.7593(4) 0.028(5) Uani 1 1 d . . .
H62 H 0.8327 -0.0185 0.7703 0.034 Uiso 1 1 calc R . .
C63 C 0.8849(14) -0.0329(12) 0.7242(8) 0.049(7) Uani 1 1 d . . .
H63 H 0.8365 -0.0323 0.7115 0.059 Uiso 1 1 calc R . .
C64 C 0.9614(16) -0.0406(9) 0.7064(6) 0.038(6) Uani 1 1 d . . .
H64 H 0.9638 -0.0419 0.6824 0.046 Uiso 1 1 calc R . .
C65 C 1.0331(15) -0.0462(9) 0.7267(7) 0.040(6) Uani 1 1 d . . .
H65 H 1.0835 -0.0535 0.7162 0.048 Uiso 1 1 calc R . .
C66 C 1.0278(16) -0.0407(10) 0.7616(6) 0.038(6) Uani 1 1 d . . .
H66 H 1.0753 -0.0431 0.7748 0.046 Uiso 1 1 calc R . .
C67 C 1.0097(13) -0.0982(8) 0.8402(6) 0.028(5) Uani 1 1 d . . .
C68 C 1.0967(14) -0.0934(12) 0.8411(5) 0.039(6) Uani 1 1 d . . .
H68 H 1.1214 -0.0526 0.8374 0.047 Uiso 1 1 calc R . .
C69 C 1.1415(14) -0.1444(13) 0.8470(7) 0.048(6) Uani 1 1 d . . .
H69 H 1.1980 -0.1399 0.8481 0.057 Uiso 1 1 calc R . .
C70 C 1.1065(19) -0.2052(14) 0.8518(5) 0.056(8) Uani 1 1 d . . .
H70 H 1.1396 -0.2416 0.8560 0.067 Uiso 1 1 calc R . .
C71 C 1.023(2) -0.2130(13) 0.8503(8) 0.058(7) Uani 1 1 d . . .
H71 H 1.0001 -0.2548 0.8532 0.069 Uiso 1 1 calc R . .
C72 C 0.9723(15) -0.1598(10) 0.8447(6) 0.039(5) Uani 1 1 d . . .
H72 H 0.9158 -0.1644 0.8439 0.047 Uiso 1 1 calc R . .
C73 C 0.9627(16) 0.2004(12) 0.7347(6) 0.043(6) Uani 1 1 d . . .
C74 C 1.0067(18) 0.2593(11) 0.7330(7) 0.049(7) Uani 1 1 d . . .
H74 H 0.9802 0.2996 0.7304 0.059 Uiso 1 1 calc R . .
C75 C 1.091(2) 0.256(2) 0.7353(9) 0.091(13) Uani 1 1 d . . .
H75 H 1.1219 0.2946 0.7365 0.109 Uiso 1 1 calc R . .
C76 C 1.1301(18) 0.1940(19) 0.7358(9) 0.071(9) Uani 1 1 d . . .
H76 H 1.1868 0.1921 0.7372 0.086 Uiso 1 1 calc R . .
C77 C 1.0886(17) 0.1398(15) 0.7345(9) 0.060(8) Uani 1 1 d . . .
H77 H 1.1160 0.0996 0.7333 0.072 Uiso 1 1 calc R . .
C78 C 1.0037(14) 0.1405(14) 0.7348(6) 0.043(6) Uani 1 1 d . . .
H78 H 0.9746 0.1011 0.7351 0.051 Uiso 1 1 calc R . .
C79 C 0.8027(16) 0.1449(8) 0.7109(5) 0.033(5) Uani 1 1 d . . .
C80 C 0.8391(17) 0.1274(12) 0.6806(6) 0.045(6) Uani 1 1 d . . .
H80 H 0.8915 0.1429 0.6761 0.053 Uiso 1 1 calc R . .
C81 C 0.802(2) 0.0878(13) 0.6565(6) 0.055(7) Uani 1 1 d . . .
H81 H 0.8263 0.0778 0.6355 0.066 Uiso 1 1 calc R . .
C82 C 0.723(3) 0.0630(14) 0.6654(8) 0.093(16) Uani 1 1 d . . .
H82 H 0.6953 0.0360 0.6499 0.111 Uiso 1 1 calc R . .
C83 C 0.688(2) 0.0782(11) 0.6959(7) 0.056(8) Uani 1 1 d . . .
H83 H 0.6382 0.0599 0.7018 0.067 Uiso 1 1 calc R . .
C84 C 0.7266(15) 0.1204(11) 0.7184(6) 0.041(6) Uani 1 1 d . . .
H84 H 0.7006 0.1326 0.7388 0.049 Uiso 1 1 calc R . .
C85 C 0.3376(10) -0.0864(8) 0.9140(6) 0.027(5) Uani 1 1 d . . .
C86 C 0.2675(12) -0.0572(11) 0.9282(7) 0.041(6) Uani 1 1 d . . .
H86 H 0.2388 -0.0264 0.9152 0.049 Uiso 1 1 calc R . .
C87 C 0.2401(13) -0.0729(12) 0.9608(7) 0.041(6) Uani 1 1 d . . .
H87 H 0.1942 -0.0515 0.9695 0.050 Uiso 1 1 calc R . .
C88 C 0.2792(14) -0.1197(12) 0.9808(7) 0.046(6) Uani 1 1 d . . .
H88 H 0.2619 -0.1298 1.0031 0.055 Uiso 1 1 calc R . .
C89 C 0.3474(12) -0.1516(9) 0.9652(7) 0.037(6) Uani 1 1 d . . .
H89 H 0.3746 -0.1841 0.9777 0.044 Uiso 1 1 calc R . .
C90 C 0.3738(13) -0.1370(9) 0.9337(7) 0.035(6) Uani 1 1 d . . .
H90 H 0.4172 -0.1608 0.9244 0.042 Uiso 1 1 calc R . .
C91 C 0.3887(12) -0.1333(10) 0.8477(7) 0.034(5) Uani 1 1 d . . .
C92 C 0.4323(16) -0.1342(12) 0.8183(10) 0.064(10) Uani 1 1 d . . .
H92 H 0.4611 -0.0965 0.8119 0.077 Uiso 1 1 calc R . .
C93 C 0.4358(19) -0.1891(17) 0.7974(9) 0.075(10) Uani 1 1 d . . .
H93 H 0.4664 -0.1881 0.7771 0.090 Uiso 1 1 calc R . .
C94 C 0.3950(18) -0.2441(15) 0.8064(9) 0.062(8) Uani 1 1 d . . .
H94 H 0.4007 -0.2808 0.7921 0.074 Uiso 1 1 calc R . .
C95 C 0.3456(16) -0.2501(10) 0.8349(8) 0.052(8) Uani 1 1 d . . .
H95 H 0.3155 -0.2879 0.8400 0.062 Uiso 1 1 calc R . .
C96 C 0.3452(13) -0.1925(11) 0.8561(6) 0.038(6) Uani 1 1 d . . .
H96 H 0.3150 -0.1934 0.8765 0.045 Uiso 1 1 calc R . .
C97 C 0.5940(11) -0.2385(8) 0.9466(6) 0.027(5) Uani 1 1 d . . .
C98 C 0.5416(13) -0.2747(8) 0.9673(7) 0.036(6) Uani 1 1 d . . .
H98 H 0.5570 -0.2788 0.9903 0.043 Uiso 1 1 calc R . .
C99 C 0.4671(17) -0.3063(12) 0.9580(12) 0.099(16) Uani 1 1 d . . .
H99 H 0.4321 -0.3264 0.9738 0.119 Uiso 1 1 calc R . .
C100 C 0.4522(13) -0.3037(11) 0.9215(8) 0.051(8) Uani 1 1 d . . .
H100 H 0.4081 -0.3264 0.9121 0.062 Uiso 1 1 calc R . .
C101 C 0.5060(17) -0.2658(13) 0.8994(8) 0.050(7) Uani 1 1 d . . .
H101 H 0.4934 -0.2614 0.8760 0.060 Uiso 1 1 calc R . .
C102 C 0.5743(13) -0.2364(11) 0.9120(8) 0.045(7) Uani 1 1 d . . .
H102 H 0.6088 -0.2142 0.8969 0.054 Uiso 1 1 calc R . .
C103 C 0.7705(13) -0.2521(11) 0.9429(9) 0.062(10) Uani 1 1 d . . .
C104 C 0.8446(14) -0.2463(11) 0.9574(7) 0.040(6) Uani 1 1 d . . .
H104 H 0.8527 -0.2161 0.9752 0.048 Uiso 1 1 calc R . .
C105 C 0.912(2) -0.2864(14) 0.9458(11) 0.080(12) Uani 1 1 d . . .
H105 H 0.9617 -0.2875 0.9571 0.096 Uiso 1 1 calc R . .
C106 C 0.897(2) -0.321(2) 0.9178(10) 0.094(14) Uani 1 1 d . . .
H106 H 0.9407 -0.3435 0.9079 0.112 Uiso 1 1 calc R . .
C107 C 0.826(3) -0.328(2) 0.9026(16) 0.17(3) Uani 1 1 d . . .
H107 H 0.8196 -0.3543 0.8830 0.204 Uiso 1 1 calc R . .
C108 C 0.763(2) -0.295(2) 0.9175(13) 0.14(2) Uani 1 1 d . . .
H108 H 0.7109 -0.3023 0.9090 0.163 Uiso 1 1 calc R . .

loop_
_atom_site_aniso_label
_atom_site_aniso_U_11
_atom_site_aniso_U_22
_atom_site_aniso_U_33
_atom_site_aniso_U_23
_atom_site_aniso_U_13
_atom_site_aniso_U_12
Cl11 0.021(3) 0.066(4) 0.045(3) 0.004(3) -0.003(2) 0.006(3)
Cl12 0.122(7) 0.041(4) 0.080(5) -0.008(4) -0.053(5) 0.012(4)
Cl13 0.057(4) 0.070(4) 0.052(4) 0.008(3) 0.016(4) -0.026(4)
Cl14 0.102(7) 0.076(5) 0.092(6) -0.039(5) -0.049(5) 0.059(5)
C201 0.032(13) 0.10(2) 0.045(16) 0.025(16) -0.011(12) 0.002(15)
C202 0.036(13) 0.022(10) 0.11(2) 0.052(13) -0.017(15) 0.000(10)
Cl15 0.049(6) 0.076(7) 0.166(13) 0.000(8) 0.002(8) 0.024(6)
Cl16 0.045(5) 0.021(4) 0.124(9) -0.008(5) 0.017(5) 0.004(3)
Cl17 0.24(2) 0.059(7) 0.25(2) 0.023(10) 0.19(2) -0.019(11)
Cl18 0.165(16) 0.116(12) 0.094(10) 0.029(9) 0.000(10) 0.074(12)
C203 0.31(9) 0.000(15) 0.19(6) -0.02(2) 0.21(7) -0.06(3)
C204 0.05(2) 0.010(15) 0.17(5) 0.02(2) 0.02(3) -0.007(15)
Cl19 0.082(6) 0.065(5) 0.164(9) -0.057(6) -0.037(7) 0.046(5)
Cl20 0.107(8) 0.096(7) 0.102(7) -0.018(5) -0.048(6) 0.045(6)
Cl21 0.046(4) 0.052(4) 0.086(5) 0.001(3) 0.011(4) -0.009(3)
Cl22 0.044(4) 0.074(6) 0.208(13) -0.072(7) 0.001(6) -0.008(4)
C205 0.09(3) 0.24(6) 0.11(4) 0.07(4) -0.05(3) -0.09(4)
C206 0.09(3) 0.16(4) 0.07(2) 0.02(3) -0.02(2) -0.09(3)
Au1 0.0249(4) 0.0323(4) 0.0484(5) -0.0008(4) 0.0017(4) 0.0022(3)
Au2 0.0466(5) 0.0225(4) 0.0341(4) 0.0044(3) -0.0039(4) -0.0025(4)
Au3 0.0215(4) 0.0235(4) 0.0532(5) -0.0018(4) -0.0020(4) -0.0024(3)
Au4 0.0356(5) 0.0186(4) 0.0646(6) 0.0028(4) -0.0106(5) -0.0001(4)
P1 0.019(2) 0.019(2) 0.024(3) -0.005(2) -0.0022(19) 0.0013(19)
P2 0.034(3) 0.016(2) 0.026(3) -0.002(2) -0.001(2) 0.000(2)
P3 0.020(3) 0.019(2) 0.051(4) -0.007(2) -0.003(2) 0.000(2)
P4 0.020(3) 0.0063(19) 0.057(3) -0.006(2) -0.001(2) -0.0036(19)
Cl1 0.029(3) 0.060(4) 0.096(5) 0.008(4) 0.017(3) 0.003(3)
Cl2 0.055(4) 0.023(3) 0.066(4) 0.008(3) 0.001(3) 0.007(2)
Cl3 0.025(3) 0.038(3) 0.059(4) 0.007(3) 0.004(2) 0.004(2)
Cl4 0.055(4) 0.032(3) 0.063(4) 0.009(3) -0.014(3) -0.004(3)
O1 0.012(6) 0.014(6) 0.028(7) 0.004(5) 0.002(5) 0.004(5)
O2 0.010(6) 0.021(7) 0.043(9) 0.005(6) 0.000(6) 0.006(5)
O3 0.019(6) 0.003(5) 0.041(8) -0.009(5) -0.003(6) 0.000(5)
O5 0.028(7) 0.016(6) 0.031(8) 0.006(6) -0.002(6) -0.002(6)
O11 0.021(7) 0.012(6) 0.031(7) 0.010(5) 0.002(6) 0.008(5)
O12 0.018(7) 0.014(6) 0.053(9) 0.001(6) -0.002(6) -0.014(5)
O13 0.031(7) 0.013(6) 0.046(9) -0.006(6) 0.000(7) 0.005(5)
O15 0.019(6) 0.009(6) 0.032(7) 0.005(5) 0.003(5) 0.006(5)
O21 0.017(6) 0.021(6) 0.022(7) 0.007(5) 0.001(5) -0.004(5)
O22 0.051(10) 0.028(8) 0.050(10) 0.006(8) 0.022(9) -0.009(7)
O23 0.022(7) 0.031(8) 0.044(9) -0.003(7) 0.004(6) 0.013(6)
O25 0.013(6) 0.033(8) 0.029(7) 0.002(6) 0.006(5) -0.003(6)
O26 0.068(15) 0.043(11) 0.14(2) -0.021(12) 0.006(14) -0.028(11)
O31 0.019(7) 0.005(6) 0.055(10) 0.002(6) -0.006(6) 0.000(5)
O32 0.009(6) 0.000(6) 0.079(11) 0.004(6) -0.005(6) 0.010(4)
O33 0.021(7) 0.019(7) 0.069(12) -0.010(7) 0.006(7) -0.010(6)
O35 0.007(6) 0.026(7) 0.058(10) 0.000(7) -0.005(6) -0.006(5)
O41 0.017(6) 0.004(6) 0.058(9) 0.003(6) -0.005(6) 0.004(5)
O42 0.017(7) 0.017(7) 0.077(12) -0.010(7) 0.006(7) -0.002(5)
O43 0.029(8) 0.032(8) 0.047(10) -0.012(7) 0.004(7) -0.006(6)
O45 0.017(7) 0.005(6) 0.053(9) 0.001(6) 0.009(6) 0.001(5)
O51 0.008(6) 0.011(6) 0.050(9) 0.005(6) 0.001(5) 0.001(5)
O52 0.041(8) 0.000(5) 0.046(9) -0.003(5) 0.014(7) -0.004(5)
O53 0.027(7) 0.027(7) 0.028(8) 0.006(6) -0.005(6) -0.010(6)
O55 0.025(7) 0.011(6) 0.042(9) 0.006(6) -0.005(6) 0.007(5)
O56 0.016(7) 0.012(6) 0.047(9) -0.002(6) -0.004(6) 0.003(5)
C1 0.009(8) 0.012(8) 0.029(10) 0.006(7) 0.004(7) 0.009(7)
C2 0.009(8) 0.021(9) 0.029(11) -0.008(8) 0.006(7) 0.001(7)
C3 0.020(9) 0.000(7) 0.034(11) 0.007(7) 0.000(8) 0.005(6)
C4 0.012(8) 0.000(7) 0.040(11) 0.003(7) -0.001(8) 0.004(6)
C5 0.019(9) 0.007(8) 0.024(10) -0.004(7) 0.002(8) -0.009(7)
C6 0.022(9) 0.000(7) 0.043(12) 0.000(7) 0.011(8) -0.004(6)
C7 0.016(10) 0.021(9) 0.049(14) -0.006(9) -0.002(9) 0.000(7)
C8 0.029(11) 0.016(9) 0.049(14) -0.009(9) 0.000(10) 0.012(8)
C11 0.022(9) 0.026(10) 0.009(9) 0.005(7) 0.002(7) 0.004(8)
C12 0.036(10) 0.003(8) 0.024(10) 0.003(7) -0.001(8) -0.007(7)
C13 0.025(10) 0.016(9) 0.039(12) -0.001(9) -0.003(9) 0.004(7)
C14 0.045(12) 0.002(7) 0.013(9) 0.004(6) -0.002(8) -0.018(7)
C15 0.024(10) 0.018(9) 0.029(11) 0.003(8) 0.000(8) -0.014(8)
C16 0.029(10) 0.012(8) 0.023(10) -0.004(7) -0.002(8) -0.023(8)
C17 0.026(10) 0.015(9) 0.051(15) 0.005(9) 0.003(9) -0.011(8)
C18 0.051(16) 0.045(15) 0.049(16) -0.009(12) 0.001(13) -0.003(12)
C21 0.020(11) 0.064(15) 0.028(11) 0.009(10) -0.001(9) 0.007(10)
C22 0.035(12) 0.030(12) 0.036(12) -0.005(10) -0.003(10) 0.016(9)
C23 0.011(9) 0.034(12) 0.040(13) 0.007(9) -0.006(8) -0.002(8)
C24 0.016(9) 0.036(11) 0.016(9) 0.002(9) 0.000(8) 0.004(7)
C25 0.017(10) 0.033(12) 0.047(14) -0.009(10) 0.003(9) -0.004(8)
C26 0.026(12) 0.033(13) 0.072(18) -0.018(12) -0.001(12) -0.009(10)
C27 0.044(15) 0.025(11) 0.076(18) 0.008(11) 0.005(14) -0.002(11)
C28 0.048(18) 0.11(3) 0.06(2) -0.034(19) -0.002(15) 0.019(18)
C29 0.11(3) 0.05(2) 0.20(5) 0.01(3) -0.03(3) -0.07(2)
C31 0.025(10) 0.004(8) 0.049(13) 0.000(8) -0.003(9) 0.001(7)
C32 0.015(9) 0.000(8) 0.085(18) 0.005(9) -0.003(10) 0.009(7)
C33 0.011(9) 0.005(9) 0.10(2) -0.011(10) -0.004(11) 0.007(7)
C34 0.016(9) 0.013(9) 0.058(15) -0.015(9) -0.007(9) -0.005(7)
C35 0.016(9) 0.018(10) 0.046(13) 0.001(9) 0.002(8) -0.004(8)
C36 0.012(9) 0.003(8) 0.075(16) 0.000(9) 0.002(9) 0.013(7)
C37 0.027(13) 0.027(12) 0.12(3) 0.014(14) 0.005(15) 0.008(10)
C38 0.056(17) 0.014(10) 0.09(2) -0.002(12) 0.005(15) 0.008(10)
C41 0.013(9) 0.007(8) 0.080(17) 0.005(10) 0.012(10) 0.002(7)
C42 0.018(9) 0.018(10) 0.053(14) -0.004(9) -0.003(9) -0.003(8)
C43 0.007(8) 0.032(11) 0.061(16) 0.000(10) 0.008(9) 0.002(8)
C44 0.017(9) 0.008(8) 0.046(12) 0.007(8) -0.001(8) -0.004(7)
C45 0.013(9) 0.022(10) 0.042(13) 0.007(9) 0.003(8) -0.004(7)
C46 0.008(8) 0.000(6) 0.060(13) -0.012(7) 0.008(9) -0.004(6)
C47 0.033(13) 0.034(13) 0.08(2) -0.004(13) 0.017(13) -0.006(10)
C48 0.08(2) 0.046(16) 0.09(2) -0.055(17) 0.013(18) -0.012(15)
C51 0.019(9) 0.015(9) 0.041(12) -0.001(8) 0.002(8) 0.000(7)
C52 0.036(11) 0.004(8) 0.022(10) 0.004(7) -0.003(8) -0.003(7)
C53 0.021(9) 0.004(8) 0.030(11) 0.006(7) -0.004(8) -0.018(7)
C54 0.012(8) 0.031(10) 0.018(10) 0.008(8) -0.003(7) -0.004(7)
C55 0.027(10) 0.022(10) 0.022(10) -0.003(8) -0.007(8) 0.008(8)
C56 0.033(11) 0.011(9) 0.029(11) -0.012(8) 0.001(9) -0.011(8)
C57 0.11(2) 0.000(9) 0.13(3) -0.023(12) -0.06(2) 0.061(13)
C58 0.040(13) 0.014(10) 0.054(15) -0.015(9) 0.006(11) -0.021(9)
C59 0.036(13) 0.031(12) 0.055(16) -0.003(11) 0.003(11) 0.014(10)
C61 0.058(14) 0.030(11) 0.000(8) -0.011(8) -0.010(9) -0.008(10)
C62 0.051(13) 0.030(11) 0.003(9) 0.003(8) -0.001(8) -0.011(10)
C63 0.023(11) 0.037(13) 0.09(2) -0.001(13) -0.020(12) 0.012(10)
C64 0.070(16) 0.005(9) 0.040(13) 0.014(8) -0.005(12) 0.007(10)
C65 0.045(14) 0.011(10) 0.065(18) 0.006(10) 0.016(12) 0.011(9)
C66 0.065(16) 0.021(10) 0.029(13) -0.010(9) -0.011(11) -0.010(10)
C67 0.040(12) 0.006(8) 0.037(13) 0.002(8) -0.004(10) 0.009(8)
C68 0.046(13) 0.053(14) 0.018(11) -0.007(10) -0.002(10) 0.033(11)
C69 0.024(11) 0.062(17) 0.057(16) 0.009(14) 0.014(12) 0.013(11)
C70 0.10(2) 0.068(18) 0.000(10) 0.005(10) 0.021(11) 0.048(17)
C71 0.09(2) 0.030(13) 0.058(18) 0.001(13) 0.004(16) -0.002(13)
C72 0.055(15) 0.030(11) 0.033(13) -0.006(10) -0.016(12) 0.008(10)
C73 0.061(16) 0.047(14) 0.020(11) 0.010(11) -0.010(11) 0.029(13)
C74 0.073(19) 0.021(11) 0.052(16) 0.017(11) -0.005(14) -0.007(12)
C75 0.08(3) 0.13(4) 0.06(2) 0.03(2) -0.013(19) -0.04(2)
C76 0.037(16) 0.10(3) 0.08(2) 0.00(2) -0.004(15) -0.001(17)
C77 0.043(16) 0.051(17) 0.09(2) 0.020(16) 0.012(16) 0.013(13)
C78 0.033(13) 0.067(17) 0.028(12) 0.007(12) 0.005(10) -0.005(11)
C79 0.070(16) 0.000(7) 0.030(11) 0.001(7) -0.025(12) 0.015(10)
C80 0.065(17) 0.047(14) 0.022(12) -0.004(10) -0.005(11) -0.011(12)
C81 0.09(2) 0.056(15) 0.020(11) -0.003(11) -0.015(16) 0.028(16)
C82 0.19(5) 0.038(15) 0.05(2) -0.009(14) -0.06(3) 0.04(2)
C83 0.08(2) 0.035(13) 0.054(16) -0.001(11) -0.019(15) -0.039(14)
C84 0.050(15) 0.027(11) 0.045(14) 0.014(10) -0.014(11) -0.015(10)
C85 0.004(8) 0.000(7) 0.076(16) -0.004(8) -0.011(9) -0.004(6)
C86 0.016(10) 0.035(12) 0.073(18) -0.007(12) -0.023(11) -0.004(9)
C87 0.012(10) 0.045(14) 0.067(18) 0.008(12) -0.006(11) 0.008(9)
C88 0.034(14) 0.054(15) 0.050(15) 0.005(12) -0.014(11) -0.011(11)
C89 0.019(10) 0.003(8) 0.09(2) 0.011(10) -0.010(11) 0.000(7)
C90 0.026(11) 0.010(9) 0.069(17) 0.002(10) -0.007(11) 0.016(8)
C91 0.020(10) 0.023(10) 0.060(15) -0.020(11) -0.004(11) 0.005(8)
C92 0.033(14) 0.018(12) 0.14(3) -0.023(15) 0.002(17) -0.009(10)
C93 0.054(19) 0.08(2) 0.09(2) -0.03(2) 0.001(17) -0.002(17)
C94 0.049(17) 0.050(17) 0.09(2) -0.023(16) -0.003(16) -0.012(14)
C95 0.046(15) 0.009(10) 0.10(2) -0.007(11) -0.013(14) -0.002(9)
C96 0.030(11) 0.034(12) 0.049(14) -0.015(10) -0.023(10) 0.012(9)
C97 0.011(9) 0.002(8) 0.068(16) -0.020(9) -0.003(9) 0.000(6)
C98 0.038(12) 0.000(8) 0.069(16) -0.009(9) -0.004(11) 0.015(8)
C99 0.047(17) 0.019(13) 0.23(5) 0.034(19) -0.08(2) -0.025(12)
C100 0.018(11) 0.020(11) 0.12(2) -0.018(13) -0.023(13) 0.006(9)
C101 0.054(17) 0.041(14) 0.056(17) -0.012(12) -0.007(13) 0.009(12)
C102 0.020(11) 0.024(11) 0.09(2) -0.007(12) 0.007(12) 0.013(9)
C103 0.019(11) 0.016(11) 0.15(3) -0.029(15) 0.012(14) -0.012(9)
C104 0.033(13) 0.024(11) 0.063(17) 0.005(11) 0.009(11) 0.004(9)
C105 0.08(2) 0.036(16) 0.12(3) 0.040(18) 0.05(2) 0.037(16)
C106 0.04(2) 0.14(4) 0.10(3) -0.04(3) 0.040(19) -0.01(2)
C107 0.06(3) 0.15(4) 0.29(7) -0.17(5) -0.01(3) 0.04(3)
C108 0.05(2) 0.17(4) 0.18(5) -0.13(4) -0.03(2) 0.06(3)

loop_
_atom_type_symbol
_atom_type_description
_atom_type_scat_dispersion_real
_atom_type_scat_dispersion_imag
_atom_type_scat_source
C C 0.0033 0.0016 'International Tables Vol C Tables 4.2.6.8 and 6.1.1.4'
H H 0.0000 0.0000 'International Tables Vol C Tables 4.2.6.8 and 6.1.1.4'
O O 0.0106 0.0060 'International Tables Vol C Tables 4.2.6.8 and 6.1.1.4'
P P 0.1023 0.0942 'International Tables Vol C Tables 4.2.6.8 and 6.1.1.4'
Cl Cl 0.1484 0.1585 'International Tables Vol C Tables 4.2.6.8 and 6.1.1.4'
Au Au -2.0133 8.8022 'International Tables Vol C Tables 4.2.6.8 and 6.1.1.4'

loop_
_geom_angle_atom_site_label_1
_geom_angle_atom_site_label_2
_geom_angle_atom_site_label_3
_geom_angle
_geom_angle_site_symmetry_1
_geom_angle_site_symmetry_3
_geom_angle_publ_flag
C202 C201 Cl11 119(2) . . ?
C202 C201 Cl12 93(2) . . ?
Cl11 C201 Cl12 111.6(15) . . ?
C202 C201 H201 110.7 . . ?
Cl11 C201 H201 110.7 . . ?
Cl12 C201 H201 110.6 . . ?
C201 C202 Cl13 121.7(19) . . ?
C201 C202 Cl14 94.8(19) . . ?
Cl13 C202 Cl14 103.2(15) . . ?
C201 C202 H202 111.8 . . ?
Cl13 C202 H202 111.7 . . ?
Cl14 C202 H202 111.7 . . ?
C204 C203 Cl17 123(5) . . ?
C204 C203 Cl18 103(4) . . ?
Cl17 C203 Cl18 105(3) . . ?
C204 C203 H203 108.1 . . ?
Cl17 C203 H203 108.1 . . ?
Cl18 C203 H203 108.1 . . ?
C203 C204 Cl16 116(3) . . ?
C203 C204 Cl15 100(4) . . ?
Cl16 C204 Cl15 111(3) . . ?
C203 C204 H204 109.9 . . ?
Cl16 C204 H204 109.9 . . ?
Cl15 C204 H204 109.9 . . ?
C206 C205 Cl20 113(4) . . ?
C206 C205 Cl19 95(4) . . ?
Cl20 C205 Cl19 108(2) . . ?
C206 C205 H205 113.3 . . ?
Cl20 C205 H205 113.3 . . ?
Cl19 C205 H205 113.3 . . ?
C205 C206 Cl21 124(3) . . ?
C205 C206 Cl22 97(4) . . ?
Cl21 C206 Cl22 112(3) . . ?
C205 C206 H206 107.6 . . ?
Cl21 C206 H206 107.6 . . ?
Cl22 C206 H206 107.6 . . ?
P1 Au1 Cl1 177.8(2) . . ?
P2 Au2 Cl2 177.4(2) . . ?
P3 Au3 Cl3 178.1(2) . . ?
P4 Au4 Cl4 176.2(2) . . ?
C6 P1 C67 108.7(9) . . ?
C6 P1 C61 102.3(9) . . ?
C67 P1 C61 103.8(10) . . ?
C6 P1 Au1 116.1(6) . . ?
C67 P1 Au1 112.0(7) . . ?
C61 P1 Au1 112.8(7) . . ?
C79 P2 C16 103.4(8) . . ?
C79 P2 C73 110.1(12) . . ?
C16 P2 C73 105.7(9) . . ?
C79 P2 Au2 110.6(6) . . ?
C16 P2 Au2 114.9(7) . . ?
C73 P2 Au2 111.7(8) . . ?
C85 P3 C91 106.1(10) . . ?
C85 P3 C36 106.5(10) . . ?
C91 P3 C36 103.5(9) . . ?
C85 P3 Au3 114.7(6) . . ?
C91 P3 Au3 111.9(8) . . ?
C36 P3 Au3 113.4(6) . . ?
C97 P4 C103 106.2(10) . . ?
C97 P4 C46 106.7(10) . . ?
C103 P4 C46 102.9(11) . . ?
C97 P4 Au4 116.9(8) . . ?
C103 P4 Au4 108.6(11) . . ?
C46 P4 Au4 114.4(6) . . ?
C54 O1 C1 117.6(13) . . ?
C2 O2 C7 113.7(15) . . ?
C3 O3 C8 115.4(15) . . ?
C1 O5 C5 114.8(13) . . ?
C11 O11 C4 118.6(14) . . ?
C12 O12 C17 112.6(16) . . ?
C18 O13 C13 114.7(18) . . ?
C11 O15 C15 113.9(13) . . ?
C21 O21 C14 118.0(13) . . ?
C27 O22 C22 113.8(19) . . ?
C28 O23 C23 118.9(19) . . ?
C25 O25 C21 113.3(15) . . ?
C26 O26 C29 113(2) . . ?
C31 O31 C24 117.5(15) . . ?
C37 O32 C32 112.5(18) . . ?
C33 O33 C38 117.9(17) . . ?
C35 O35 C31 117.7(16) . . ?
C41 O41 C34 119.7(14) . . ?
C42 O42 C47 115.9(16) . . ?
C43 O43 C48 113(2) . . ?
C41 O45 C45 113.5(14) . . ?
C51 O51 C44 117.4(13) . . ?
C52 O52 C57 111.9(12) . . ?
C58 O53 C53 114.7(15) . . ?
C51 O55 C55 111.2(13) . . ?
C59 O56 C56 110.7(16) . . ?
O5 C1 O1 113.0(14) . . ?
O5 C1 C2 110.8(14) . . ?
O1 C1 C2 107.2(13) . . ?
O5 C1 H1 108.6 . . ?
O1 C1 H1 108.6 . . ?
C2 C1 H1 108.6 . . ?
O2 C2 C3 116.3(15) . . ?
O2 C2 C1 109.0(15) . . ?
C3 C2 C1 108.6(14) . . ?
O2 C2 H2 107.5 . . ?
C3 C2 H2 107.5 . . ?
C1 C2 H2 107.5 . . ?
O3 C3 C2 110.6(15) . . ?
O3 C3 C4 107.2(14) . . ?
C2 C3 C4 112.5(14) . . ?
O3 C3 H3 108.8 . . ?
C2 C3 H3 108.8 . . ?
C4 C3 H3 108.8 . . ?
O11 C4 C3 107.8(14) . . ?
O11 C4 C5 107.7(14) . . ?
C3 C4 C5 112.6(15) . . ?
O11 C4 H4 109.6 . . ?
C3 C4 H4 109.6 . . ?
C5 C4 H4 109.6 . . ?
O5 C5 C4 111.7(14) . . ?
O5 C5 C6 105.4(13) . . ?
C4 C5 C6 110.2(14) . . ?
O5 C5 H5 109.8 . . ?
C4 C5 H5 109.8 . . ?
C6 C5 H5 109.8 . . ?
C5 C6 P1 115.6(12) . . ?
C5 C6 H6A 108.4 . . ?
P1 C6 H6A 108.4 . . ?
C5 C6 H6B 108.4 . . ?
P1 C6 H6B 108.4 . . ?
H6A C6 H6B 107.4 . . ?
O2 C7 H7A 109.5 . . ?
O2 C7 H7B 109.5 . . ?
H7A C7 H7B 109.5 . . ?
O2 C7 H7C 109.5 . . ?
H7A C7 H7C 109.5 . . ?
H7B C7 H7C 109.5 . . ?
O3 C8 H8A 109.5 . . ?
O3 C8 H8B 109.5 . . ?
H8A C8 H8B 109.5 . . ?
O3 C8 H8C 109.5 . . ?
H8A C8 H8C 109.5 . . ?
H8B C8 H8C 109.5 . . ?
O11 C11 O15 111.4(15) . . ?
O11 C11 C12 110.3(14) . . ?
O15 C11 C12 110.3(14) . . ?
O11 C11 H11 108.2 . . ?
O15 C11 H11 108.2 . . ?
C12 C11 H11 108.2 . . ?
O12 C12 C11 116.8(16) . . ?
O12 C12 C13 106.4(15) . . ?
C11 C12 C13 107.5(14) . . ?
O12 C12 H12 108.6 . . ?
C11 C12 H12 108.6 . . ?
C13 C12 H12 108.6 . . ?
O13 C13 C14 107.5(15) . . ?
O13 C13 C12 107.9(14) . . ?
C14 C13 C12 109.8(16) . . ?
O13 C13 H13 110.5 . . ?
C14 C13 H13 110.5 . . ?
C12 C13 H13 110.5 . . ?
O21 C14 C13 106.9(15) . . ?
O21 C14 C15 109.7(13) . . ?
C13 C14 C15 114.4(16) . . ?
O21 C14 H14 108.5 . . ?
C13 C14 H14 108.5 . . ?
C15 C14 H14 108.5 . . ?
O15 C15 C16 104.2(15) . . ?
O15 C15 C14 110.1(14) . . ?
C16 C15 C14 114.5(16) . . ?
O15 C15 H15 109.3 . . ?
C16 C15 H15 109.3 . . ?
C14 C15 H15 109.3 . . ?
C15 C16 P2 121.6(12) . . ?
C15 C16 H16A 106.9 . . ?
P2 C16 H16A 106.9 . . ?
C15 C16 H16B 106.9 . . ?
P2 C16 H16B 106.9 . . ?
H16A C16 H16B 106.7 . . ?
O12 C17 H17A 109.5 . . ?
O12 C17 H17B 109.5 . . ?
H17A C17 H17B 109.5 . . ?
O12 C17 H17C 109.5 . . ?
H17A C17 H17C 109.5 . . ?
H17B C17 H17C 109.5 . . ?
O13 C18 H18A 109.5 . . ?
O13 C18 H18B 109.5 . . ?
H18A C18 H18B 109.5 . . ?
O13 C18 H18C 109.5 . . ?
H18A C18 H18C 109.5 . . ?
H18B C18 H18C 109.5 . . ?
O21 C21 O25 110.2(16) . . ?
O21 C21 C22 109.9(17) . . ?
O25 C21 C22 109.1(18) . . ?
O21 C21 H21 109.2 . . ?
O25 C21 H21 109.2 . . ?
C22 C21 H21 109.2 . . ?
O22 C22 C23 106.9(17) . . ?
O22 C22 C21 113.1(19) . . ?
C23 C22 C21 116.0(19) . . ?
O22 C22 H22 106.8 . . ?
C23 C22 H22 106.8 . . ?
C21 C22 H22 106.8 . . ?
O23 C23 C22 112.1(17) . . ?
O23 C23 C24 105.7(15) . . ?
C22 C23 C24 113.8(18) . . ?
O23 C23 H23 108.4 . . ?
C22 C23 H23 108.4 . . ?
C24 C23 H23 108.4 . . ?
O31 C24 C23 111.0(16) . . ?
O31 C24 C25 113.9(16) . . ?
C23 C24 C25 109.7(15) . . ?
O31 C24 H24 107.3 . . ?
C23 C24 H24 107.3 . . ?
C25 C24 H24 107.3 . . ?
O25 C25 C24 113.1(17) . . ?
O25 C25 C26 106.9(19) . . ?
C24 C25 C26 111.1(17) . . ?
O25 C25 H25 108.5 . . ?
C24 C25 H25 108.5 . . ?
C26 C25 H25 108.5 . . ?
O26 C26 C25 109.4(18) . . ?
O26 C26 H26A 109.8 . . ?
C25 C26 H26A 109.8 . . ?
O26 C26 H26B 109.8 . . ?
C25 C26 H26B 109.8 . . ?
H26A C26 H26B 108.2 . . ?
O22 C27 H27A 109.5 . . ?
O22 C27 H27B 109.5 . . ?
H27A C27 H27B 109.5 . . ?
O22 C27 H27C 109.5 . . ?
H27A C27 H27C 109.5 . . ?
H27B C27 H27C 109.5 . . ?
O23 C28 H28A 109.5 . . ?
O23 C28 H28B 109.5 . . ?
H28A C28 H28B 109.5 . . ?
O23 C28 H28C 109.5 . . ?
H28A C28 H28C 109.5 . . ?
H28B C28 H28C 109.5 . . ?
O26 C29 H29A 109.5 . . ?
O26 C29 H29B 109.5 . . ?
H29A C29 H29B 109.5 . . ?
O26 C29 H29C 109.5 . . ?
H29A C29 H29C 109.5 . . ?
H29B C29 H29C 109.5 . . ?
O31 C31 O35 110.4(14) . . ?
O31 C31 C32 110.0(17) . . ?
O35 C31 C32 108.7(15) . . ?
O31 C31 H31 109.3 . . ?
O35 C31 H31 109.3 . . ?
C32 C31 H31 109.3 . . ?
O32 C32 C33 106.8(18) . . ?
O32 C32 C31 113.2(16) . . ?
C33 C32 C31 110.3(16) . . ?
O32 C32 H32 108.8 . . ?
C33 C32 H32 108.8 . . ?
C31 C32 H32 108.8 . . ?
O33 C33 C34 108.7(18) . . ?
O33 C33 C32 110.7(16) . . ?
C34 C33 C32 109.6(19) . . ?
O33 C33 H33 109.2 . . ?
C34 C33 H33 109.2 . . ?
C32 C33 H33 109.2 . . ?
O41 C34 C33 106.0(16) . . ?
O41 C34 C35 108.4(16) . . ?
C33 C34 C35 116.8(19) . . ?
O41 C34 H34 108.4 . . ?
C33 C34 H34 108.4 . . ?
C35 C34 H34 108.4 . . ?
O35 C35 C34 111.6(16) . . ?
O35 C35 C36 104.6(16) . . ?
C34 C35 C36 115.4(17) . . ?
O35 C35 H35 108.3 . . ?
C34 C35 H35 108.3 . . ?
C36 C35 H35 108.3 . . ?
C35 C36 P3 118.4(12) . . ?
C35 C36 H36A 107.7 . . ?
P3 C36 H36A 107.7 . . ?
C35 C36 H36B 107.7 . . ?
P3 C36 H36B 107.7 . . ?
H36A C36 H36B 107.1 . . ?
O32 C37 H37A 109.5 . . ?
O32 C37 H37B 109.5 . . ?
H37A C37 H37B 109.5 . . ?
O32 C37 H37C 109.5 . . ?
H37A C37 H37C 109.5 . . ?
H37B C37 H37C 109.5 . . ?
O33 C38 H38A 109.5 . . ?
O33 C38 H38B 109.5 . . ?
H38A C38 H38B 109.5 . . ?
O33 C38 H38C 109.5 . . ?
H38A C38 H38C 109.5 . . ?
H38B C38 H38C 109.5 . . ?
O45 C41 O41 114.1(16) . . ?
O45 C41 C42 108.7(17) . . ?
O41 C41 C42 106.0(16) . . ?
O45 C41 H41 109.3 . . ?
O41 C41 H41 109.3 . . ?
C42 C41 H41 109.3 . . ?
O42 C42 C43 106.4(16) . . ?
O42 C42 C41 116.5(16) . . ?
C43 C42 C41 112.6(18) . . ?
O42 C42 H42 106.9 . . ?
C43 C42 H42 106.9 . . ?
C41 C42 H42 106.9 . . ?
O43 C43 C42 113.2(18) . . ?
O43 C43 C44 108.5(16) . . ?
C42 C43 C44 108.7(17) . . ?
O43 C43 H43 108.8 . . ?
C42 C43 H43 108.8 . . ?
C44 C43 H43 108.8 . . ?
O51 C44 C45 108.8(15) . . ?
O51 C44 C43 105.7(14) . . ?
C45 C44 C43 115.6(16) . . ?
O51 C44 H44 108.8 . . ?
C45 C44 H44 108.8 . . ?
C43 C44 H44 108.8 . . ?
O45 C45 C46 106.4(15) . . ?
O45 C45 C44 111.1(16) . . ?
C46 C45 C44 114.6(17) . . ?
O45 C45 H45 108.2 . . ?
C46 C45 H45 108.2 . . ?
C44 C45 H45 108.2 . . ?
C45 C46 P4 118.6(14) . . ?
C45 C46 H46A 107.7 . . ?
P4 C46 H46A 107.7 . . ?
C45 C46 H46B 107.7 . . ?
P4 C46 H46B 107.7 . . ?
H46A C46 H46B 107.1 . . ?
O42 C47 H47A 109.5 . . ?
O42 C47 H47B 109.5 . . ?
H47A C47 H47B 109.5 . . ?
O42 C47 H47C 109.5 . . ?
H47A C47 H47C 109.5 . . ?
H47B C47 H47C 109.5 . . ?
O43 C48 H48A 109.5 . . ?
O43 C48 H48B 109.5 . . ?
H48A C48 H48B 109.5 . . ?
O43 C48 H48C 109.5 . . ?
H48A C48 H48C 109.5 . . ?
H48B C48 H48C 109.5 . . ?
O51 C51 O55 111.5(16) . . ?
O51 C51 C52 111.9(14) . . ?
O55 C51 C52 108.6(15) . . ?
O51 C51 H51 108.3 . . ?
O55 C51 H51 108.3 . . ?
C52 C51 H51 108.2 . . ?
O52 C52 C51 111.3(16) . . ?
O52 C52 C53 107.0(13) . . ?
C51 C52 C53 113.3(16) . . ?
O52 C52 H52 108.4 . . ?
C51 C52 H52 108.4 . . ?
C53 C52 H52 108.4 . . ?
O53 C53 C54 109.2(15) . . ?
O53 C53 C52 107.1(15) . . ?
C54 C53 C52 109.1(13) . . ?
O53 C53 H53 110.5 . . ?
C54 C53 H53 110.5 . . ?
C52 C53 H53 110.5 . . ?
O1 C54 C55 110.2(15) . . ?
O1 C54 C53 107.0(14) . . ?
C55 C54 C53 112.2(14) . . ?
O1 C54 H54 109.1 . . ?
C55 C54 H54 109.2 . . ?
C53 C54 H54 109.1 . . ?
O55 C55 C54 113.0(15) . . ?
O55 C55 C56 103.3(15) . . ?
C54 C55 C56 112.6(16) . . ?
O55 C55 H55 109.2 . . ?
C54 C55 H55 109.2 . . ?
C56 C55 H55 109.2 . . ?
O56 C56 C55 109.6(15) . . ?
O56 C56 H56A 109.8 . . ?
C55 C56 H56A 109.8 . . ?
O56 C56 H56B 109.7 . . ?
C55 C56 H56B 109.8 . . ?
H56A C56 H56B 108.2 . . ?
O52 C57 H57A 109.6 . . ?
O52 C57 H57B 109.5 . . ?
H57A C57 H57B 109.5 . . ?
O52 C57 H57C 109.4 . . ?
H57A C57 H57C 109.5 . . ?
H57B C57 H57C 109.5 . . ?
O53 C58 H58A 109.5 . . ?
O53 C58 H58B 109.5 . . ?
H58A C58 H58B 109.5 . . ?
O53 C58 H58C 109.5 . . ?
H58A C58 H58C 109.5 . . ?
H58B C58 H58C 109.5 . . ?
O56 C59 H59A 109.5 . . ?
O56 C59 H59B 109.5 . . ?
H59A C59 H59B 109.5 . . ?
O56 C59 H59C 109.5 . . ?
H59A C59 H59C 109.5 . . ?
H59B C59 H59C 109.5 . . ?
C62 C61 C66 120.2(17) . . ?
C62 C61 P1 119.2(16) . . ?
C66 C61 P1 120.6(16) . . ?
C63 C62 C61 120(2) . . ?
C63 C62 H62 120.1 . . ?
C61 C62 H62 120.1 . . ?
C62 C63 C64 121(2) . . ?
C62 C63 H63 119.6 . . ?
C64 C63 H63 119.6 . . ?
C65 C64 C63 118(2) . . ?
C65 C64 H64 121.0 . . ?
C63 C64 H64 121.0 . . ?
C66 C65 C64 119(2) . . ?
C66 C65 H65 120.3 . . ?
C64 C65 H65 120.3 . . ?
C65 C66 C61 122(2) . . ?
C65 C66 H66 119.1 . . ?
C61 C66 H66 119.1 . . ?
C72 C67 C68 119.6(19) . . ?
C72 C67 P1 119.4(16) . . ?
C68 C67 P1 120.2(16) . . ?
C69 C68 C67 121(3) . . ?
C69 C68 H68 119.4 . . ?
C67 C68 H68 119.4 . . ?
C68 C69 C70 120(2) . . ?
C68 C69 H69 119.8 . . ?
C70 C69 H69 119.7 . . ?
C69 C70 C71 121(2) . . ?
C69 C70 H70 119.6 . . ?
C71 C70 H70 119.6 . . ?
C72 C71 C70 121(3) . . ?
C72 C71 H71 119.6 . . ?
C70 C71 H71 119.7 . . ?
C71 C72 C67 117(2) . . ?
C71 C72 H72 121.4 . . ?
C67 C72 H72 121.4 . . ?
C78 C73 C74 120(2) . . ?
C78 C73 P2 120(2) . . ?
C74 C73 P2 119.7(19) . . ?
C75 C74 C73 118(3) . . ?
C75 C74 H74 121.0 . . ?
C73 C74 H74 121.0 . . ?
C74 C75 C76 120(3) . . ?
C74 C75 H75 120.2 . . ?
C76 C75 H75 120.2 . . ?
C77 C76 C75 121(3) . . ?
C77 C76 H76 119.4 . . ?
C75 C76 H76 119.3 . . ?
C76 C77 C78 121(3) . . ?
C76 C77 H77 119.5 . . ?
C78 C77 H77 119.5 . . ?
C73 C78 C77 120(3) . . ?
C73 C78 H78 120.2 . . ?
C77 C78 H78 120.2 . . ?
C80 C79 C84 119(2) . . ?
C80 C79 P2 121(2) . . ?
C84 C79 P2 120.1(18) . . ?
C79 C80 C81 123(3) . . ?
C79 C80 H80 118.7 . . ?
C81 C80 H80 118.7 . . ?
C80 C81 C82 117(3) . . ?
C80 C81 H81 121.7 . . ?
C82 C81 H81 121.7 . . ?
C83 C82 C81 121(3) . . ?
C83 C82 H82 119.6 . . ?
C81 C82 H82 119.6 . . ?
C82 C83 C84 120(3) . . ?
C82 C83 H83 119.8 . . ?
C84 C83 H83 119.7 . . ?
C79 C84 C83 120(3) . . ?
C79 C84 H84 119.8 . . ?
C83 C84 H84 119.8 . . ?
C86 C85 C90 116(2) . . ?
C86 C85 P3 120.4(17) . . ?
C90 C85 P3 123.5(16) . . ?
C87 C86 C85 122(2) . . ?
C87 C86 H86 119.0 . . ?
C85 C86 H86 119.0 . . ?
C86 C87 C88 121(2) . . ?
C86 C87 H87 119.3 . . ?
C88 C87 H87 119.3 . . ?
C87 C88 C89 116(2) . . ?
C87 C88 H88 122.0 . . ?
C89 C88 H88 122.0 . . ?
C90 C89 C88 123(2) . . ?
C90 C89 H89 118.6 . . ?
C88 C89 H89 118.6 . . ?
C89 C90 C85 121(2) . . ?
C89 C90 H90 119.3 . . ?
C85 C90 H90 119.3 . . ?
C92 C91 C96 116(2) . . ?
C92 C91 P3 122.7(18) . . ?
C96 C91 P3 120.5(18) . . ?
C91 C92 C93 122(3) . . ?
C91 C92 H92 119.0 . . ?
C93 C92 H92 119.0 . . ?
C94 C93 C92 120(3) . . ?
C94 C93 H93 120.1 . . ?
C92 C93 H93 120.0 . . ?
C93 C94 C95 125(3) . . ?
C93 C94 H94 117.5 . . ?
C95 C94 H94 117.5 . . ?
C94 C95 C96 113(2) . . ?
C94 C95 H95 123.5 . . ?
C96 C95 H95 123.5 . . ?
C91 C96 C95 124(2) . . ?
C91 C96 H96 118.2 . . ?
C95 C96 H96 118.2 . . ?
C102 C97 C98 115.7(19) . . ?
C102 C97 P4 123.1(18) . . ?
C98 C97 P4 120.9(19) . . ?
C97 C98 C99 129(3) . . ?
C97 C98 H98 115.7 . . ?
C99 C98 H98 115.7 . . ?
C98 C99 C100 112(3) . . ?
C98 C99 H99 123.9 . . ?
C100 C99 H99 123.9 . . ?
C99 C100 C101 120(2) . . ?
C99 C100 H100 120.1 . . ?
C101 C100 H100 120.1 . . ?
C102 C101 C100 121(3) . . ?
C102 C101 H101 119.3 . . ?
C100 C101 H101 119.3 . . ?
C97 C102 C101 122(3) . . ?
C97 C102 H102 119.0 . . ?
C101 C102 H102 119.0 . . ?
C104 C103 C108 117(2) . . ?
C104 C103 P4 117(2) . . ?
C108 C103 P4 126(2) . . ?
C103 C104 C105 121(3) . . ?
C103 C104 H104 119.7 . . ?
C105 C104 H104 119.7 . . ?
C106 C105 C104 115(4) . . ?
C106 C105 H105 122.6 . . ?
C104 C105 H105 122.6 . . ?
C105 C106 C107 126(4) . . ?
C105 C106 H106 116.8 . . ?
C107 C106 H106 116.8 . . ?
C106 C107 C108 115(4) . . ?
C106 C107 H107 122.4 . . ?
C108 C107 H107 122.4 . . ?
C103 C108 C107 125(4) . . ?
C103 C108 H108 117.4 . . ?
C107 C108 H108 117.4 . . ?

loop_
_geom_bond_atom_site_label_1
_geom_bond_atom_site_label_2
_geom_bond_distance
_geom_bond_site_symmetry_2
_geom_bond_publ_flag
Cl11 C201 1.73(3) . ?
Cl12 C201 1.90(4) . ?
Cl13 C202 1.74(2) . ?
Cl14 C202 2.05(2) . ?
C201 C202 1.35(4) . ?
C201 H201 0.9800 . ?
C202 H202 0.9800 . ?
Cl15 C204 1.77(4) . ?
Cl16 C204 1.70(4) . ?
Cl17 C203 1.67(4) . ?
Cl18 C203 1.97(9) . ?
C203 C204 1.37(7) . ?
C203 H203 0.9800 . ?
C204 H204 0.9800 . ?
Cl19 C205 1.99(7) . ?
Cl20 C205 1.81(4) . ?
Cl21 C206 1.71(3) . ?
Cl22 C206 1.92(5) . ?
C205 C206 1.37(6) . ?
C205 H205 0.9800 . ?
C206 H206 0.9800 . ?
Au1 P1 2.223(5) . ?
Au1 Cl1 2.303(6) . ?
Au2 P2 2.245(5) . ?
Au2 Cl2 2.299(5) . ?
Au3 P3 2.240(6) . ?
Au3 Cl3 2.301(6) . ?
Au4 P4 2.242(6) . ?
Au4 Cl4 2.291(7) . ?
P1 C6 1.819(17) . ?
P1 C67 1.840(18) . ?
P1 C61 1.840(18) . ?
P2 C79 1.825(19) . ?
P2 C16 1.821(18) . ?
P2 C73 1.83(3) . ?
P3 C85 1.77(2) . ?
P3 C91 1.81(2) . ?
P3 C36 1.844(19) . ?
P4 C97 1.771(19) . ?
P4 C103 1.86(2) . ?
P4 C46 1.848(17) . ?
O1 C54 1.41(2) . ?
O1 C1 1.44(2) . ?
O2 C2 1.40(2) . ?
O2 C7 1.45(2) . ?
O3 C3 1.41(2) . ?
O3 C8 1.43(2) . ?
O5 C1 1.36(2) . ?
O5 C5 1.45(2) . ?
O11 C11 1.39(2) . ?
O11 C4 1.453(19) . ?
O12 C12 1.38(2) . ?
O12 C17 1.40(2) . ?
O13 C18 1.38(3) . ?
O13 C13 1.45(2) . ?
O15 C11 1.43(2) . ?
O15 C15 1.46(2) . ?
O21 C21 1.44(2) . ?
O21 C14 1.47(2) . ?
O22 C27 1.40(3) . ?
O22 C22 1.43(3) . ?
O23 C28 1.39(3) . ?
O23 C23 1.43(2) . ?
O25 C25 1.36(3) . ?
O25 C21 1.45(3) . ?
O26 C26 1.42(3) . ?
O26 C29 1.43(4) . ?
O31 C31 1.41(2) . ?
O31 C24 1.44(2) . ?
O32 C37 1.41(3) . ?
O32 C32 1.40(2) . ?
O33 C33 1.40(3) . ?
O33 C38 1.43(3) . ?
O35 C35 1.41(2) . ?
O35 C31 1.43(2) . ?
O41 C41 1.42(2) . ?
O41 C34 1.44(2) . ?
O42 C42 1.41(2) . ?
O42 C47 1.43(3) . ?
O43 C43 1.40(3) . ?
O43 C48 1.41(3) . ?
O45 C41 1.40(2) . ?
O45 C45 1.44(2) . ?
O51 C51 1.40(2) . ?
O51 C44 1.45(2) . ?
O52 C52 1.45(2) . ?
O52 C57 1.63(3) . ?
O53 C58 1.38(2) . ?
O53 C53 1.42(2) . ?
O55 C51 1.46(2) . ?
O55 C55 1.47(2) . ?
O56 C59 1.44(3) . ?
O56 C56 1.40(2) . ?
C1 C2 1.55(2) . ?
C1 H1 0.9800 . ?
C2 C3 1.47(2) . ?
C2 H2 0.9800 . ?
C3 C4 1.49(3) . ?
C3 H3 0.9800 . ?
C4 C5 1.55(2) . ?
C4 H4 0.9800 . ?
C5 C6 1.55(3) . ?
C5 H5 0.9800 . ?
C6 H6A 0.9700 . ?
C6 H6B 0.9700 . ?
C7 H7A 0.9600 . ?
C7 H7B 0.9600 . ?
C7 H7C 0.9600 . ?
C8 H8A 0.9600 . ?
C8 H8B 0.9600 . ?
C8 H8C 0.9600 . ?
C11 C12 1.48(2) . ?
C11 H11 0.9800 . ?
C12 C13 1.60(3) . ?
C12 H12 0.9800 . ?
C13 C14 1.49(3) . ?
C13 H13 0.9800 . ?
C14 C15 1.54(3) . ?
C14 H14 0.9800 . ?
C15 C16 1.48(2) . ?
C15 H15 0.9800 . ?
C16 H16A 0.9700 . ?
C16 H16B 0.9700 . ?
C17 H17A 0.9600 . ?
C17 H17B 0.9600 . ?
C17 H17C 0.9600 . ?
C18 H18A 0.9600 . ?
C18 H18B 0.9600 . ?
C18 H18C 0.9600 . ?
C21 C22 1.47(3) . ?
C21 H21 0.9800 . ?
C22 C23 1.47(3) . ?
C22 H22 0.9800 . ?
C23 C24 1.51(3) . ?
C23 H23 0.9800 . ?
C24 C25 1.54(3) . ?
C24 H24 0.9800 . ?
C25 C26 1.54(3) . ?
C25 H25 0.9800 . ?
C26 H26A 0.9700 . ?
C26 H26B 0.9700 . ?
C27 H27A 0.9600 . ?
C27 H27B 0.9600 . ?
C27 H27C 0.9600 . ?
C28 H28A 0.9600 . ?
C28 H28B 0.9600 . ?
C28 H28C 0.9600 . ?
C29 H29A 0.9600 . ?
C29 H29B 0.9600 . ?
C29 H29C 0.9600 . ?
C31 C32 1.54(3) . ?
C31 H31 0.9800 . ?
C32 C33 1.53(3) . ?
C32 H32 0.9800 . ?
C33 C34 1.49(2) . ?
C33 H33 0.9800 . ?
C34 C35 1.53(3) . ?
C34 H34 0.9800 . ?
C35 C36 1.54(3) . ?
C35 H35 0.9800 . ?
C36 H36A 0.9700 . ?
C36 H36B 0.9700 . ?
C37 H37A 0.9600 . ?
C37 H37B 0.9600 . ?
C37 H37C 0.9600 . ?
C38 H38A 0.9600 . ?
C38 H38B 0.9600 . ?
C38 H38C 0.9600 . ?
C41 C42 1.55(3) . ?
C41 H41 0.9800 . ?
C42 C43 1.52(3) . ?
C42 H42 0.9800 . ?
C43 C44 1.56(3) . ?
C43 H43 0.9800 . ?
C44 C45 1.51(3) . ?
C44 H44 0.9800 . ?
C45 C46 1.50(2) . ?
C45 H45 0.9800 . ?
C46 H46A 0.9700 . ?
C46 H46B 0.9700 . ?
C47 H47A 0.9600 . ?
C47 H47B 0.9600 . ?
C47 H47C 0.9600 . ?
C48 H48A 0.9600 . ?
C48 H48B 0.9600 . ?
C48 H48C 0.9600 . ?
C51 C52 1.49(2) . ?
C51 H51 0.9800 . ?
C52 C53 1.53(2) . ?
C52 H52 0.9800 . ?
C53 C54 1.52(3) . ?
C53 H53 0.9800 . ?
C54 C55 1.50(3) . ?
C54 H54 0.9800 . ?
C55 C56 1.52(3) . ?
C55 H55 0.9800 . ?
C56 H56A 0.9700 . ?
C56 H56B 0.9700 . ?
C57 H57A 0.9600 . ?
C57 H57B 0.9600 . ?
C57 H57C 0.9600 . ?
C58 H58A 0.9600 . ?
C58 H58B 0.9600 . ?
C58 H58C 0.9600 . ?
C59 H59A 0.9600 . ?
C59 H59B 0.9600 . ?
C59 H59C 0.9600 . ?
C61 C62 1.38(3) . ?
C61 C66 1.39(3) . ?
C62 C63 1.36(3) . ?
C62 H62 0.9300 . ?
C63 C64 1.44(3) . ?
C63 H63 0.9300 . ?
C64 C65 1.41(3) . ?
C64 H64 0.9300 . ?
C65 C66 1.36(3) . ?
C65 H65 0.9300 . ?
C66 H66 0.9300 . ?
C67 C72 1.40(3) . ?
C67 C68 1.43(3) . ?
C68 C69 1.29(3) . ?
C68 H68 0.9300 . ?
C69 C70 1.37(4) . ?
C69 H69 0.9300 . ?
C70 C71 1.38(4) . ?
C70 H70 0.9300 . ?
C71 C72 1.38(3) . ?
C71 H71 0.9300 . ?
C72 H72 0.9300 . ?
C73 C78 1.39(3) . ?
C73 C74 1.39(3) . ?
C74 C75 1.39(5) . ?
C74 H74 0.9300 . ?
C75 C76 1.41(5) . ?
C75 H75 0.9300 . ?
C76 C77 1.29(4) . ?
C76 H76 0.9300 . ?
C77 C78 1.39(4) . ?
C77 H77 0.9300 . ?
C78 H78 0.9300 . ?
C79 C80 1.36(3) . ?
C79 C84 1.37(3) . ?
C80 C81 1.37(4) . ?
C80 H80 0.9300 . ?
C81 C82 1.42(5) . ?
C81 H81 0.9300 . ?
C82 C83 1.34(5) . ?
C82 H82 0.9300 . ?
C83 C84 1.37(3) . ?
C83 H83 0.9300 . ?
C84 H84 0.9300 . ?
C85 C86 1.40(3) . ?
C85 C90 1.41(3) . ?
C86 C87 1.37(4) . ?
C86 H86 0.9300 . ?
C87 C88 1.38(3) . ?
C87 H87 0.9300 . ?
C88 C89 1.42(3) . ?
C88 H88 0.9300 . ?
C89 C90 1.33(3) . ?
C89 H89 0.9300 . ?
C90 H90 0.9300 . ?
C91 C92 1.34(4) . ?
C91 C96 1.43(3) . ?
C92 C93 1.38(4) . ?
C92 H92 0.9300 . ?
C93 C94 1.34(4) . ?
C93 H93 0.9300 . ?
C94 C95 1.37(4) . ?
C94 H94 0.9300 . ?
C95 C96 1.43(3) . ?
C95 H95 0.9300 . ?
C96 H96 0.9300 . ?
C97 C102 1.37(4) . ?
C97 C98 1.38(3) . ?
C98 C99 1.42(3) . ?
C98 H98 0.9300 . ?
C99 C100 1.43(5) . ?
C99 H99 0.9300 . ?
C100 C101 1.45(4) . ?
C100 H100 0.9300 . ?
C101 C102 1.36(4) . ?
C101 H101 0.9300 . ?
C102 H102 0.9300 . ?
C103 C104 1.34(3) . ?
C103 C108 1.31(4) . ?
C104 C105 1.44(3) . ?
C104 H104 0.9300 . ?
C105 C106 1.32(5) . ?
C105 H105 0.9300 . ?
C106 C107 1.30(6) . ?
C106 H106 0.9300 . ?
C107 C108 1.37(4) . ?
C107 H107 0.9300 . ?
C108 H108 0.9300 . ?

loop_
_geom_torsion_atom_site_label_1
_geom_torsion_atom_site_label_2
_geom_torsion_atom_site_label_3
_geom_torsion_atom_site_label_4
_geom_torsion
_geom_torsion_site_symmetry_1
_geom_torsion_site_symmetry_2
_geom_torsion_site_symmetry_3
_geom_torsion_site_symmetry_4
_geom_torsion_publ_flag
Cl11 C201 C202 Cl13 -38(4) . . . . ?
Cl12 C201 C202 Cl13 79(2) . . . . ?
Cl11 C201 C202 Cl14 71(2) . . . . ?
Cl12 C201 C202 Cl14 -172.2(11) . . . . ?
Cl17 C203 C204 Cl16 46(7) . . . . ?
Cl18 C203 C204 Cl16 -72(4) . . . . ?
Cl17 C203 C204 Cl15 -73(5) . . . . ?
Cl18 C203 C204 Cl15 168.4(17) . . . . ?
Cl20 C205 C206 Cl21 46(7) . . . . ?
Cl19 C205 C206 Cl21 -65(4) . . . . ?
Cl20 C205 C206 Cl22 -76(4) . . . . ?
Cl19 C205 C206 Cl22 172.5(15) . . . . ?
Cl1 Au1 P1 C6 179(100) . . . . ?
Cl1 Au1 P1 C67 -55(7) . . . . ?
Cl1 Au1 P1 C61 61(7) . . . . ?
Cl2 Au2 P2 C79 158(5) . . . . ?
Cl2 Au2 P2 C16 42(5) . . . . ?
Cl2 Au2 P2 C73 -79(5) . . . . ?
Cl3 Au3 P3 C85 112(7) . . . . ?
Cl3 Au3 P3 C91 -127(7) . . . . ?
Cl3 Au3 P3 C36 -11(7) . . . . ?
Cl4 Au4 P4 C97 -151(3) . . . . ?
Cl4 Au4 P4 C103 89(3) . . . . ?
Cl4 Au4 P4 C46 -26(3) . . . . ?
C5 O5 C1 O1 59.9(18) . . . . ?
C5 O5 C1 C2 -60.5(17) . . . . ?
C54 O1 C1 O5 115.9(16) . . . . ?
C54 O1 C1 C2 -121.7(15) . . . . ?
C7 O2 C2 C3 -100.8(18) . . . . ?
C7 O2 C2 C1 136.1(14) . . . . ?
O5 C1 C2 O2 -171.4(13) . . . . ?
O1 C1 C2 O2 64.9(17) . . . . ?
O5 C1 C2 C3 61.0(18) . . . . ?
O1 C1 C2 C3 -62.8(18) . . . . ?
C8 O3 C3 C2 -106.8(18) . . . . ?
C8 O3 C3 C4 130.2(16) . . . . ?
O2 C2 C3 O3 62(2) . . . . ?
C1 C2 C3 O3 -174.4(14) . . . . ?
O2 C2 C3 C4 -178.0(14) . . . . ?
C1 C2 C3 C4 -55(2) . . . . ?
C11 O11 C4 C3 131.4(16) . . . . ?
C11 O11 C4 C5 -106.9(17) . . . . ?
O3 C3 C4 O11 -71.8(16) . . . . ?
C2 C3 C4 O11 166.4(14) . . . . ?
O3 C3 C4 C5 169.6(13) . . . . ?
C2 C3 C4 C5 48(2) . . . . ?
C1 O5 C5 C4 51.6(19) . . . . ?
C1 O5 C5 C6 171.4(13) . . . . ?
O11 C4 C5 O5 -162.1(14) . . . . ?
C3 C4 C5 O5 -43(2) . . . . ?
O11 C4 C5 C6 81.1(18) . . . . ?
C3 C4 C5 C6 -160.3(15) . . . . ?
O5 C5 C6 P1 62.2(16) . . . . ?
C4 C5 C6 P1 -177.1(12) . . . . ?
C67 P1 C6 C5 -78.2(15) . . . . ?
C61 P1 C6 C5 172.4(14) . . . . ?
Au1 P1 C6 C5 49.1(15) . . . . ?
C4 O11 C11 O15 95.7(17) . . . . ?
C4 O11 C11 C12 -141.5(15) . . . . ?
C15 O15 C11 O11 58.2(18) . . . . ?
C15 O15 C11 C12 -64.6(18) . . . . ?
C17 O12 C12 C11 68(2) . . . . ?
C17 O12 C12 C13 -171.6(15) . . . . ?
O11 C11 C12 O12 58(2) . . . . ?
O15 C11 C12 O12 -178.0(15) . . . . ?
O11 C11 C12 C13 -60.9(19) . . . . ?
O15 C11 C12 C13 62.6(19) . . . . ?
C18 O13 C13 C14 134.8(19) . . . . ?
C18 O13 C13 C12 -107(2) . . . . ?
O12 C12 C13 O13 61.7(19) . . . . ?
C11 C12 C13 O13 -172.5(15) . . . . ?
O12 C12 C13 C14 178.6(14) . . . . ?
C11 C12 C13 C14 -56(2) . . . . ?
C21 O21 C14 C13 141.8(16) . . . . ?
C21 O21 C14 C15 -93.6(19) . . . . ?
O13 C13 C14 O21 -72.1(18) . . . . ?
C12 C13 C14 O21 170.7(13) . . . . ?
O13 C13 C14 C15 166.2(15) . . . . ?
C12 C13 C14 C15 49(2) . . . . ?
C11 O15 C15 C16 177.0(13) . . . . ?
C11 O15 C15 C14 53.8(19) . . . . ?
O21 C14 C15 O15 -167.5(13) . . . . ?
C13 C14 C15 O15 -47(2) . . . . ?
O21 C14 C15 C16 75.4(18) . . . . ?
C13 C14 C15 C16 -164.4(16) . . . . ?
O15 C15 C16 P2 -58(2) . . . . ?
C14 C15 C16 P2 63(2) . . . . ?
C79 P2 C16 C15 174.2(17) . . . . ?
C73 P2 C16 C15 58.4(19) . . . . ?
Au2 P2 C16 C15 -65.1(18) . . . . ?
C14 O21 C21 O25 96.7(18) . . . . ?
C14 O21 C21 C22 -143.0(17) . . . . ?
C25 O25 C21 O21 61(2) . . . . ?
C25 O25 C21 C22 -60(2) . . . . ?
C27 O22 C22 C23 -169.2(18) . . . . ?
C27 O22 C22 C21 62(2) . . . . ?
O21 C21 C22 O22 53(2) . . . . ?
O25 C21 C22 O22 174.0(16) . . . . ?
O21 C21 C22 C23 -71(2) . . . . ?
O25 C21 C22 C23 50(2) . . . . ?
C28 O23 C23 C22 -104(3) . . . . ?
C28 O23 C23 C24 131(2) . . . . ?
O22 C22 C23 O23 69(2) . . . . ?
C21 C22 C23 O23 -163.3(18) . . . . ?
O22 C22 C23 C24 -170.7(16) . . . . ?
C21 C22 C23 C24 -43(3) . . . . ?
C31 O31 C24 C23 123.9(16) . . . . ?
C31 O31 C24 C25 -111.7(17) . . . . ?
O23 C23 C24 O31 -69.5(19) . . . . ?
C22 C23 C24 O31 167.2(15) . . . . ?
O23 C23 C24 C25 163.8(16) . . . . ?
C22 C23 C24 C25 40(2) . . . . ?
C21 O25 C25 C24 62(2) . . . . ?
C21 O25 C25 C26 -175.8(16) . . . . ?
O31 C24 C25 O25 -175.4(15) . . . . ?
C23 C24 C25 O25 -50(2) . . . . ?
O31 C24 C25 C26 64(2) . . . . ?
C23 C24 C25 C26 -170.5(19) . . . . ?
C29 O26 C26 C25 -173(3) . . . . ?
O25 C25 C26 O26 59(3) . . . . ?
C24 C25 C26 O26 -178(2) . . . . ?
C24 O31 C31 O35 99.3(18) . . . . ?
C24 O31 C31 C32 -140.9(15) . . . . ?
C35 O35 C31 O31 62(2) . . . . ?
C35 O35 C31 C32 -58(2) . . . . ?
C37 O32 C32 C33 -160.7(19) . . . . ?
C37 O32 C32 C31 78(2) . . . . ?
O31 C31 C32 O32 58(2) . . . . ?
O35 C31 C32 O32 178.9(15) . . . . ?
O31 C31 C32 C33 -61.6(18) . . . . ?
O35 C31 C32 C33 59(2) . . . . ?
C38 O33 C33 C34 130.7(19) . . . . ?
C38 O33 C33 C32 -109(2) . . . . ?
O32 C32 C33 O33 63(2) . . . . ?
C31 C32 C33 O33 -173.6(15) . . . . ?
O32 C32 C33 C34 -176.9(17) . . . . ?
C31 C32 C33 C34 -54(2) . . . . ?
C41 O41 C34 C33 134.4(18) . . . . ?
C41 O41 C34 C35 -99.5(19) . . . . ?
O33 C33 C34 O41 -73(2) . . . . ?
C32 C33 C34 O41 166.2(16) . . . . ?
O33 C33 C34 C35 166.5(16) . . . . ?
C32 C33 C34 C35 45(2) . . . . ?
C31 O35 C35 C34 48(2) . . . . ?
C31 O35 C35 C36 173.9(15) . . . . ?
O41 C34 C35 O35 -160.9(14) . . . . ?
C33 C34 C35 O35 -41(2) . . . . ?
O41 C34 C35 C36 79.8(19) . . . . ?
C33 C34 C35 C36 -160.6(17) . . . . ?
O35 C35 C36 P3 -55(2) . . . . ?
C34 C35 C36 P3 68(2) . . . . ?
C85 P3 C36 C35 -83.8(18) . . . . ?
C91 P3 C36 C35 164.6(18) . . . . ?
Au3 P3 C36 C35 43.2(19) . . . . ?
C45 O45 C41 O41 53(2) . . . . ?
C45 O45 C41 C42 -64.6(19) . . . . ?
C34 O41 C41 O45 109(2) . . . . ?
C34 O41 C41 C42 -131.8(17) . . . . ?
C47 O42 C42 C43 -165(2) . . . . ?
C47 O42 C42 C41 68(3) . . . . ?
O45 C41 C42 O42 -176.5(15) . . . . ?
O41 C41 C42 O42 60(2) . . . . ?
O45 C41 C42 C43 60(2) . . . . ?
O41 C41 C42 C43 -62.9(19) . . . . ?
C48 O43 C43 C42 -94(2) . . . . ?
C48 O43 C43 C44 144.9(19) . . . . ?
O42 C42 C43 O43 63(2) . . . . ?
C41 C42 C43 O43 -168.4(16) . . . . ?
O42 C42 C43 C44 -176.7(17) . . . . ?
C41 C42 C43 C44 -48(2) . . . . ?
C51 O51 C44 C45 -116.5(17) . . . . ?
C51 O51 C44 C43 118.8(17) . . . . ?
O43 C43 C44 O51 -73.9(18) . . . . ?
C42 C43 C44 O51 162.7(16) . . . . ?
O43 C43 C44 C45 165.7(15) . . . . ?
C42 C43 C44 C45 42(2) . . . . ?
C41 O45 C45 C46 -176.3(17) . . . . ?
C41 O45 C45 C44 58(2) . . . . ?
O51 C44 C45 O45 -165.0(13) . . . . ?
C43 C44 C45 O45 -46(2) . . . . ?
O51 C44 C45 C46 74.4(18) . . . . ?
C43 C44 C45 C46 -166.9(15) . . . . ?
O45 C45 C46 P4 -58(2) . . . . ?
C44 C45 C46 P4 65.1(19) . . . . ?
C97 P4 C46 C45 81.4(17) . . . . ?
C103 P4 C46 C45 -167.0(17) . . . . ?
Au4 P4 C46 C45 -49.5(16) . . . . ?
C44 O51 C51 O55 91.6(18) . . . . ?
C44 O51 C51 C52 -146.6(16) . . . . ?
C55 O55 C51 O51 63.4(18) . . . . ?
C55 O55 C51 C52 -60.4(19) . . . . ?
C57 O52 C52 C51 77(2) . . . . ?
C57 O52 C52 C53 -158.5(16) . . . . ?
O51 C51 C52 O52 57(2) . . . . ?
O55 C51 C52 O52 -179.7(13) . . . . ?
O51 C51 C52 C53 -64(2) . . . . ?
O55 C51 C52 C53 60(2) . . . . ?
C58 O53 C53 C54 111.9(18) . . . . ?
C58 O53 C53 C52 -130.2(17) . . . . ?
O52 C52 C53 O53 65.5(18) . . . . ?
C51 C52 C53 O53 -171.5(15) . . . . ?
O52 C52 C53 C54 -176.4(14) . . . . ?
C51 C52 C53 C54 -53(2) . . . . ?
C1 O1 C54 C55 -92.1(17) . . . . ?
C1 O1 C54 C53 145.7(14) . . . . ?
O53 C53 C54 O1 -74.5(17) . . . . ?
C52 C53 C54 O1 168.8(14) . . . . ?
O53 C53 C54 C55 164.6(14) . . . . ?
C52 C53 C54 C55 48(2) . . . . ?
C51 O55 C55 C54 57.8(19) . . . . ?
C51 O55 C55 C56 179.9(14) . . . . ?
O1 C54 C55 O55 -170.7(13) . . . . ?
C53 C54 C55 O55 -52(2) . . . . ?
O1 C54 C55 C56 72.7(19) . . . . ?
C53 C54 C55 C56 -168.2(15) . . . . ?
C59 O56 C56 C55 -167.2(16) . . . . ?
O55 C55 C56 O56 -67.2(18) . . . . ?
C54 C55 C56 O56 55(2) . . . . ?
C6 P1 C61 C62 -115.0(17) . . . . ?
C67 P1 C61 C62 132.0(17) . . . . ?
Au1 P1 C61 C62 10.5(19) . . . . ?
C6 P1 C61 C66 65.9(19) . . . . ?
C67 P1 C61 C66 -47.1(19) . . . . ?
Au1 P1 C61 C66 -168.6(15) . . . . ?
C66 C61 C62 C63 3(3) . . . . ?
P1 C61 C62 C63 -176.5(17) . . . . ?
C61 C62 C63 C64 -4(3) . . . . ?
C62 C63 C64 C65 5(3) . . . . ?
C63 C64 C65 C66 -3(3) . . . . ?
C64 C65 C66 C61 2(3) . . . . ?
C62 C61 C66 C65 -1(3) . . . . ?
P1 C61 C66 C65 177.7(16) . . . . ?
C6 P1 C67 C72 162.4(18) . . . . ?
C61 P1 C67 C72 -89.2(19) . . . . ?
Au1 P1 C67 C72 33(2) . . . . ?
C6 P1 C67 C68 -28(2) . . . . ?
C61 P1 C67 C68 80.5(19) . . . . ?
Au1 P1 C67 C68 -157.5(15) . . . . ?
C72 C67 C68 C69 -2(3) . . . . ?
P1 C67 C68 C69 -172(2) . . . . ?
C67 C68 C69 C70 1(4) . . . . ?
C68 C69 C70 C71 0(4) . . . . ?
C69 C70 C71 C72 -1(4) . . . . ?
C70 C71 C72 C67 1(4) . . . . ?
C68 C67 C72 C71 1(3) . . . . ?
P1 C67 C72 C71 171(2) . . . . ?
C79 P2 C73 C78 -50(2) . . . . ?
C16 P2 C73 C78 61(2) . . . . ?
Au2 P2 C73 C78 -173.7(16) . . . . ?
C79 P2 C73 C74 135.0(19) . . . . ?
C16 P2 C73 C74 -113.9(19) . . . . ?
Au2 P2 C73 C74 12(2) . . . . ?
C78 C73 C74 C75 -7(4) . . . . ?
P2 C73 C74 C75 168(2) . . . . ?
C73 C74 C75 C76 6(5) . . . . ?
C74 C75 C76 C77 -1(5) . . . . ?
C75 C76 C77 C78 -4(5) . . . . ?
C74 C73 C78 C77 2(4) . . . . ?
P2 C73 C78 C77 -172(2) . . . . ?
C76 C77 C78 C73 4(5) . . . . ?
C16 P2 C79 C80 -138.6(18) . . . . ?
C73 P2 C79 C80 -26.0(19) . . . . ?
Au2 P2 C79 C80 97.9(17) . . . . ?
C16 P2 C79 C84 44.0(17) . . . . ?
C73 P2 C79 C84 156.6(16) . . . . ?
Au2 P2 C79 C84 -79.5(15) . . . . ?
C84 C79 C80 C81 2(3) . . . . ?
P2 C79 C80 C81 -175.2(19) . . . . ?
C79 C80 C81 C82 -3(4) . . . . ?
C80 C81 C82 C83 0(4) . . . . ?
C81 C82 C83 C84 3(4) . . . . ?
C80 C79 C84 C83 1(3) . . . . ?
P2 C79 C84 C83 178.5(18) . . . . ?
C82 C83 C84 C79 -4(4) . . . . ?
C91 P3 C85 C86 -128.9(15) . . . . ?
C36 P3 C85 C86 121.3(15) . . . . ?
Au3 P3 C85 C86 -4.9(17) . . . . ?
C91 P3 C85 C90 50.8(18) . . . . ?
C36 P3 C85 C90 -59.0(18) . . . . ?
Au3 P3 C85 C90 174.8(14) . . . . ?
C90 C85 C86 C87 6(3) . . . . ?
P3 C85 C86 C87 -174.6(18) . . . . ?
C85 C86 C87 C88 -2(3) . . . . ?
C86 C87 C88 C89 -2(3) . . . . ?
C87 C88 C89 C90 1(3) . . . . ?
C88 C89 C90 C85 3(3) . . . . ?
C86 C85 C90 C89 -6(3) . . . . ?
P3 C85 C90 C89 174.1(17) . . . . ?
C85 P3 C91 C92 -165(2) . . . . ?
C36 P3 C91 C92 -54(2) . . . . ?
Au3 P3 C91 C92 69(2) . . . . ?
C85 P3 C91 C96 21(2) . . . . ?
C36 P3 C91 C96 133.0(18) . . . . ?
Au3 P3 C91 C96 -104.6(18) . . . . ?
C96 C91 C92 C93 -1(4) . . . . ?
P3 C91 C92 C93 -174(2) . . . . ?
C91 C92 C93 C94 0(5) . . . . ?
C92 C93 C94 C95 3(5) . . . . ?
C93 C94 C95 C96 -4(4) . . . . ?
C92 C91 C96 C95 -1(3) . . . . ?
P3 C91 C96 C95 173.0(17) . . . . ?
C94 C95 C96 C91 3(3) . . . . ?
C103 P4 C97 C102 -62(2) . . . . ?
C46 P4 C97 C102 47.2(18) . . . . ?
Au4 P4 C97 C102 176.8(14) . . . . ?
C103 P4 C97 C98 111.1(17) . . . . ?
C46 P4 C97 C98 -139.7(14) . . . . ?
Au4 P4 C97 C98 -10.2(16) . . . . ?
C102 C97 C98 C99 -5(3) . . . . ?
P4 C97 C98 C99 -178(2) . . . . ?
C97 C98 C99 C100 6(4) . . . . ?
C98 C99 C100 C101 -6(3) . . . . ?
C99 C100 C101 C102 5(4) . . . . ?
C98 C97 C102 C101 3(3) . . . . ?
P4 C97 C102 C101 175.9(17) . . . . ?
C100 C101 C102 C97 -3(3) . . . . ?
C97 P4 C103 C104 -165(2) . . . . ?
C46 P4 C103 C104 83(3) . . . . ?
Au4 P4 C103 C104 -39(2) . . . . ?
C97 P4 C103 C108 8(4) . . . . ?
C46 P4 C103 C108 -103(4) . . . . ?
Au4 P4 C103 C108 135(4) . . . . ?
C108 C103 C104 C105 -1(5) . . . . ?
P4 C103 C104 C105 172.9(19) . . . . ?
C103 C104 C105 C106 8(4) . . . . ?
C104 C105 C106 C107 -8(7) . . . . ?
C105 C106 C107 C108 1(9) . . . . ?
C104 C103 C108 C107 -7(8) . . . . ?
P4 C103 C108 C107 180(5) . . . . ?
C106 C107 C108 C103 7(10) . . . . ?
